data_7236979
loop_
_publ_author_name
'Akita, Takuya'
'Kiyohara, Daichi'
'Yamazaki, Taira'
'Uchida, Yoshiaki'
'Nishiyama, Norikazu'

_publ_section_title
;
 Large negative magneto-LC effects induced by racemic dimerization of
 liquid crystalline nitroxide radicals with a terminal cyano group
;
_journal_issue 47
_journal_name_full 'Journal of Materials Chemistry C'
_journal_page_first 12457
_journal_paper_doi 10.1039/C7TC04699E
_journal_volume 5
_journal_year 2017
_chemical_formula_moiety 'C34 H39 N2 O4'
_chemical_formula_sum 'C34 H39 N2 O4'
_chemical_formula_weight 539.69
_space_group_crystal_system triclinic
_space_group_IT_number 2
_space_group_name_Hall '-P 1'
_space_group_name_H-M_alt 'P -1'
_atom_sites_solution_hydrogens geom
_atom_sites_solution_primary direct
_atom_sites_solution_secondary difmap
_audit_update_record
;
2017-08-23 deposited with the CCDC.
2017-11-11 downloaded from the CCDC.
;
_cell_angle_alpha 104.990(4)
_cell_angle_beta 103.277(4)
_cell_angle_gamma 91.369(5)
_cell_formula_units_Z 4
_cell_length_a 12.739(3)
_cell_length_b 14.079(3)
_cell_length_c 17.519(4)
_cell_measurement_reflns_used 3003
_cell_measurement_temperature 273
_cell_measurement_theta_max 27.49
_cell_measurement_theta_min 3.01
_cell_volume 2942.4(12)
_computing_cell_refinement DTREK
_computing_data_collection DTREK
_computing_data_reduction DTREK
_computing_molecular_graphics 'CrystalStructure 4.1'
_computing_publication_material 'CrystalStructure 4.1 (Rigaku, 2014)'
_computing_structure_refinement 'SHELXL2013 (Sheldrick, 2008)'
_computing_structure_solution 'Il Milione (Burla, et al., 2007)'
_diffrn_ambient_temperature 273
_diffrn_detector_area_resol_mean 5.811
_diffrn_measured_fraction_theta_full 0.997
_diffrn_measured_fraction_theta_max 0.994
_diffrn_measurement_device_type 'Rigaku XtaLAB P100'
_diffrn_measurement_method \w
_diffrn_radiation_type 'Mo K\a'
_diffrn_radiation_wavelength 0.71075
_diffrn_reflns_av_R_equivalents 0.0516
_diffrn_reflns_Laue_measured_fraction_full 0.997
_diffrn_reflns_Laue_measured_fraction_max 0.994
_diffrn_reflns_limit_h_max 16
_diffrn_reflns_limit_h_min -16
_diffrn_reflns_limit_k_max 15
_diffrn_reflns_limit_k_min -18
_diffrn_reflns_limit_l_max 22
_diffrn_reflns_limit_l_min -22
_diffrn_reflns_number 54526
_diffrn_reflns_point_group_measured_fraction_full 0.997
_diffrn_reflns_point_group_measured_fraction_max 0.994
_diffrn_reflns_theta_full 25.242
_diffrn_reflns_theta_max 27.536
_diffrn_reflns_theta_min 3.229
_diffrn_standards_number 0
_exptl_absorpt_coefficient_mu 0.079
_exptl_absorpt_correction_T_max 0.984
_exptl_absorpt_correction_T_min 0.920
_exptl_absorpt_correction_type multi-scan
_exptl_absorpt_process_details 'REQAB (Rigaku, 1998)'
_exptl_crystal_colour yellow
_exptl_crystal_density_diffrn 1.218
_exptl_crystal_density_method 'not measured'
_exptl_crystal_description platelet
_exptl_crystal_F_000 1156.00
_exptl_crystal_recrystallization_method 'Re-crystallisation from solvent'
_exptl_crystal_size_max 0.400
_exptl_crystal_size_mid 0.400
_exptl_crystal_size_min 0.200
_refine_diff_density_max 0.37
_refine_diff_density_min -0.26
_refine_ls_extinction_method none
_refine_ls_goodness_of_fit_ref 1.012
_refine_ls_hydrogen_treatment constr
_refine_ls_number_parameters 721
_refine_ls_number_reflns 13493
_refine_ls_number_restraints 0
_refine_ls_R_factor_all 0.1026
_refine_ls_R_factor_gt 0.0526
_refine_ls_shift/su_max 0.001
_refine_ls_structure_factor_coef Fsqd
_refine_ls_weighting_details 'w = 1/[\s^2^(Fo^2^)+(0.0488P)^2^+0.9200P] where P=(Fo^2^+2Fc^2^)/3'
_refine_ls_weighting_scheme calc
_refine_ls_wR_factor_gt 0.1031
_refine_ls_wR_factor_ref 0.1192
_reflns_number_gt 8580
_reflns_number_total 13493
_reflns_threshold_expression F^2^>2.0\s(F^2^)
_cod_data_source_file c7tc04699e2.cif
_cod_data_source_block PILATUS119
_cod_original_cell_volume 2942.3(11)
_cod_database_code 7236979
_shelxl_res_file
;
TITL PILATUS119
CELL  0.71075 12.73920 14.07880 17.51850 104.98970 103.27710 91.36930
ZERR  4 0.00270 0.00318 0.00414 0.00400 0.00400 0.00500
LATT 1
SFAC C H N O
UNIT 136 156 8 16
L.S. 20
FMAP 2
PLAN -25
WPDB -2
HTAB
BOND $H
CONF
LIST 4
TEMP 0.0
ACTA
SIZE 0.200 0.400 0.400
WGHT    0.048800    0.920000
FVAR       0.26898
O1    4   -0.019762    1.498475    0.344138    11.00000    0.02890    0.02167 =
         0.03262    0.00859    0.00054   -0.00459
O2    4   -0.466017    1.632438    0.109551    11.00000    0.02314    0.02305 =
         0.01896    0.00697    0.00248    0.00860
O3    4    0.195616    1.153549    0.499697    11.00000    0.02036    0.01795 =
         0.02669    0.00955   -0.00155    0.00476
O4    4    0.317435    1.285952    0.560708    11.00000    0.02766    0.01753 =
         0.03982    0.00606   -0.00138    0.00306
O5    4   -0.263203    0.856411    0.280519    11.00000    0.02032    0.02241 =
         0.02541    0.00995    0.00825    0.00050
O6    4   -0.552000    1.186741    0.133618    11.00000    0.02601    0.02356 =
         0.02251    0.00589    0.00477    0.01118
O7    4    0.186440    0.642211    0.351056    11.00000    0.01840    0.02232 =
         0.03823    0.01469    0.01064    0.00867
O8    4    0.318416    0.689587    0.298374    11.00000    0.02208    0.02319 =
         0.02783    0.01122    0.00824    0.00533
N1    3   -0.097536    1.430456    0.318166    11.00000    0.01830    0.01839 =
         0.02645    0.00674    0.00322    0.00190
N2    3    0.657699    0.874279    0.646733    11.00000    0.03244    0.04610 =
         0.03095    0.01805    0.01236    0.01918
N3    3   -0.198633    0.903580    0.253894    11.00000    0.01555    0.01826 =
         0.02306    0.00837    0.00501    0.00213
N4    3    0.582134    0.284576    0.460927    11.00000    0.04714    0.02749 =
         0.04791    0.00905   -0.00505    0.01182
C1    1   -0.152828    1.390675    0.230929    11.00000    0.02659    0.02356 =
         0.02110    0.00822    0.00432    0.00859
C2    1   -0.202612    1.289657    0.231594    11.00000    0.02464    0.01992 =
         0.02395    0.00703   -0.00314    0.00115
AFIX  23
H1    2   -0.267193    1.267034    0.187637    11.00000   -1.20000
H2    2   -0.151024    1.240201    0.226716    11.00000   -1.20000
AFIX   0
C3    1   -0.230001    1.311516    0.314975    11.00000    0.02425    0.02440 =
         0.03216    0.01081    0.00113    0.00127
AFIX  23
H3    2   -0.296817    1.343384    0.313634    11.00000   -1.20000
H4    2   -0.237800    1.251109    0.330818    11.00000   -1.20000
AFIX   0
C4    1   -0.134164    1.380475    0.374336    11.00000    0.01732    0.02530 =
         0.02029    0.01066    0.00521    0.00520
C5    1   -0.069075    1.382436    0.179933    11.00000    0.03334    0.03629 =
         0.02921    0.01402    0.01053    0.01532
AFIX  33
H5    2   -0.104671    1.356641    0.123276    11.00000   -1.20000
H6    2   -0.033404    1.446561    0.188724    11.00000   -1.20000
H7    2   -0.016592    1.338935    0.195796    11.00000   -1.20000
AFIX   0
C6    1   -0.167125    1.458152    0.441228    11.00000    0.02619    0.02794 =
         0.02799    0.00927    0.00355    0.01008
AFIX  33
H8    2   -0.190779    1.426654    0.477606    11.00000   -1.20000
H9    2   -0.106235    1.505060    0.471036    11.00000   -1.20000
H10   2   -0.225089    1.491588    0.417107    11.00000   -1.20000
AFIX   0
C7    1   -0.238537    1.458090    0.204358    11.00000    0.02028    0.02121 =
         0.02380    0.01065    0.00623    0.00603
C8    1   -0.303482    1.428390    0.125069    11.00000    0.03093    0.02316 =
         0.02107    0.00586    0.00851    0.00870
AFIX  43
H11   2   -0.296036    1.367398    0.091177    11.00000   -1.20000
AFIX   0
C9    1   -0.378246    1.487245    0.095897    11.00000    0.02526    0.02684 =
         0.01865    0.00718    0.00352    0.00469
AFIX  43
H12   2   -0.420040    1.466142    0.042569    11.00000   -1.20000
AFIX   0
C10   1   -0.391690    1.578299    0.145814    11.00000    0.01559    0.02167 =
         0.02116    0.01199    0.00295    0.00462
C11   1   -0.330475    1.608711    0.225518    11.00000    0.02206    0.01725 =
         0.02311    0.00557    0.00227    0.00175
AFIX  43
H13   2   -0.340405    1.668507    0.259872    11.00000   -1.20000
AFIX   0
C12   1   -0.253584    1.548680    0.253878    11.00000    0.02155    0.02641 =
         0.01941    0.00932   -0.00040    0.00140
AFIX  43
H14   2   -0.211518    1.569848    0.307118    11.00000   -1.20000
AFIX   0
C13   1   -0.042758    1.323029    0.409116    11.00000    0.01788    0.01770 =
         0.01938    0.00531    0.00216    0.00178
C14   1    0.038457    1.292628    0.369605    11.00000    0.02230    0.03273 =
         0.02335    0.01552    0.00765    0.00873
AFIX  43
H15   2    0.039182    1.309864    0.321926    11.00000   -1.20000
AFIX   0
C15   1    0.118254    1.237415    0.399288    11.00000    0.01814    0.03009 =
         0.02921    0.01184    0.00851    0.00732
AFIX  43
H16   2    0.170944    1.216122    0.371334    11.00000   -1.20000
AFIX   0
C16   1    0.118065    1.214699    0.470867    11.00000    0.01774    0.01465 =
         0.02358    0.00728   -0.00151    0.00229
C17   1    0.040579    1.244425    0.512726    11.00000    0.03620    0.02637 =
         0.02163    0.01203    0.01006    0.01175
AFIX  43
H17   2    0.042117    1.228869    0.561410    11.00000   -1.20000
AFIX   0
C18   1   -0.040023    1.298011    0.481279    11.00000    0.02839    0.02710 =
         0.02475    0.01154    0.01088    0.01076
AFIX  43
H18   2   -0.093373    1.317648    0.508980    11.00000   -1.20000
AFIX   0
C19   1    0.294460    1.198503    0.543279    11.00000    0.01943    0.02195 =
         0.01718    0.00517    0.00342    0.00273
C20   1    0.370338    1.125520    0.566205    11.00000    0.01900    0.02102 =
         0.01432    0.00672    0.00467    0.00512
C21   1    0.339409    1.024274    0.542319    11.00000    0.01898    0.02183 =
         0.01813    0.00622    0.00393    0.00520
AFIX  43
H19   2    0.269438    1.000549    0.511984    11.00000   -1.20000
AFIX   0
C22   1    0.412894    0.959433    0.563815    11.00000    0.02461    0.02089 =
         0.02043    0.00766    0.00833    0.00680
AFIX  43
H20   2    0.392675    0.891967    0.548182    11.00000   -1.20000
AFIX   0
C23   1    0.517591    0.995931    0.609124    11.00000    0.02119    0.02870 =
         0.01554    0.01221    0.00861    0.01174
C24   1    0.548476    1.097057    0.633547    11.00000    0.01839    0.03279 =
         0.01739    0.00820    0.00265    0.00361
AFIX  43
H21   2    0.618151    1.121088    0.664373    11.00000   -1.20000
AFIX   0
C25   1    0.474407    1.161039    0.611422    11.00000    0.02404    0.02125 =
         0.01955    0.00428    0.00401    0.00186
AFIX  43
H22   2    0.494569    1.228514    0.627009    11.00000   -1.20000
AFIX   0
C26   1    0.595778    0.927921    0.630085    11.00000    0.02288    0.03342 =
         0.01896    0.01099    0.00856    0.00728
C27   1   -0.506373    1.713232    0.160864    11.00000    0.02015    0.01968 =
         0.02053    0.00644    0.00383    0.00435
AFIX  23
H23   2   -0.447069    1.760282    0.196096    11.00000   -1.20000
H24   2   -0.545469    1.689214    0.194553    11.00000   -1.20000
AFIX   0
C28   1   -0.581138    1.761107    0.104208    11.00000    0.02378    0.02453 =
         0.02220    0.00853    0.00251    0.00652
AFIX  23
H25   2   -0.635841    1.711351    0.066293    11.00000   -1.20000
H26   2   -0.539725    1.786996    0.072834    11.00000   -1.20000
AFIX   0
C29   1   -0.636945    1.844615    0.149297    11.00000    0.02127    0.02216 =
         0.02200    0.00806    0.00389    0.00517
AFIX  23
H27   2   -0.688578    1.817028    0.172495    11.00000   -1.20000
H28   2   -0.583281    1.888358    0.193785    11.00000   -1.20000
AFIX   0
C30   1   -0.695628    1.903938    0.093800    11.00000    0.02383    0.02283 =
         0.02330    0.00877    0.00491    0.00668
AFIX  23
H29   2   -0.739858    1.858492    0.044765    11.00000   -1.20000
H30   2   -0.642252    1.939840    0.077796    11.00000   -1.20000
AFIX   0
C31   1   -0.767603    1.977125    0.132162    11.00000    0.02435    0.02210 =
         0.02439    0.00876    0.00599    0.00608
AFIX  23
H31   2   -0.825340    1.941043    0.143555    11.00000   -1.20000
H32   2   -0.725091    2.019270    0.183583    11.00000   -1.20000
AFIX   0
C32   1   -0.816967    2.041217    0.077757    11.00000    0.02232    0.01864 =
         0.02432    0.00793    0.00612    0.00381
AFIX  23
H33   2   -0.852483    1.998555    0.024426    11.00000   -1.20000
H34   2   -0.758993    2.081773    0.070969    11.00000   -1.20000
AFIX   0
C33   1   -0.898505    2.108381    0.109310    11.00000    0.02688    0.02508 =
         0.03303    0.00948    0.01026    0.00860
AFIX  23
H35   2   -0.953897    2.068878    0.120160    11.00000   -1.20000
H36   2   -0.861967    2.155298    0.160342    11.00000   -1.20000
AFIX   0
C34   1   -0.952102    2.164494    0.049569    11.00000    0.02948    0.02913 =
         0.03826    0.00888    0.00491    0.01052
AFIX  33
H37   2   -1.002572    2.205607    0.072188    11.00000   -1.20000
H38   2   -0.897826    2.204866    0.039486    11.00000   -1.20000
H39   2   -0.989757    2.118445   -0.000696    11.00000   -1.20000
AFIX   0
C35   1   -0.227205    0.918375    0.171019    11.00000    0.02002    0.02194 =
         0.01806    0.00782    0.00514    0.00444
C36   1   -0.116764    0.959967    0.166415    11.00000    0.02168    0.02806 =
         0.02844    0.01463    0.00909    0.00544
AFIX  23
H40   2   -0.075605    0.907149    0.144301    11.00000   -1.20000
H41   2   -0.125993    1.005186    0.132437    11.00000   -1.20000
AFIX   0
C37   1   -0.059695    1.013898    0.254553    11.00000    0.02049    0.02107 =
         0.03499    0.01339    0.00794    0.00289
AFIX  23
H42   2   -0.085420    1.078601    0.270728    11.00000   -1.20000
H43   2    0.018081    1.021471    0.261465    11.00000   -1.20000
AFIX   0
C38   1   -0.089669    0.946882    0.304291    11.00000    0.01607    0.01465 =
         0.02311    0.00573    0.00160    0.00122
C39   1   -0.267306    0.819446    0.107435    11.00000    0.02601    0.02429 =
         0.02437    0.00457    0.00807    0.00692
AFIX  33
H44   2   -0.285607    0.829667    0.054024    11.00000   -1.20000
H45   2   -0.211290    0.775163    0.110394    11.00000   -1.20000
H46   2   -0.330167    0.791472    0.118015    11.00000   -1.20000
AFIX   0
C40   1   -0.098062    1.003375    0.389500    11.00000    0.02306    0.02141 =
         0.02476    0.00342    0.00309    0.00475
AFIX  33
H47   2   -0.027428    1.031381    0.422074    11.00000   -1.20000
H48   2   -0.144921    1.055202    0.385528    11.00000   -1.20000
H49   2   -0.127111    0.959028    0.414424    11.00000   -1.20000
AFIX   0
C41   1   -0.313495    0.992226    0.165994    11.00000    0.01501    0.01925 =
         0.01989    0.00446    0.00271    0.00136
C42   1   -0.347197    1.020698    0.094083    11.00000    0.02634    0.02698 =
         0.01626    0.00418    0.00738    0.00813
AFIX  43
H50   2   -0.316015    0.995144    0.050851    11.00000   -1.20000
AFIX   0
C43   1   -0.425473    1.085687    0.085613    11.00000    0.02699    0.02521 =
         0.01806    0.00766    0.00305    0.00668
AFIX  43
H51   2   -0.446380    1.103422    0.037088    11.00000   -1.20000
AFIX   0
C44   1   -0.473234    1.124779    0.149341    11.00000    0.01618    0.01705 =
         0.02066    0.00419    0.00116    0.00186
C45   1   -0.440051    1.099097    0.221832    11.00000    0.02311    0.02356 =
         0.02096    0.00667    0.00909    0.00470
AFIX  43
H52   2   -0.470396    1.125893    0.265289    11.00000   -1.20000
AFIX   0
C46   1   -0.361115    1.033032    0.229454    11.00000    0.02236    0.02361 =
         0.01952    0.00853    0.00497    0.00387
AFIX  43
H53   2   -0.339795    1.015840    0.278193    11.00000   -1.20000
AFIX   0
C47   1   -0.013346    0.864837    0.310373    11.00000    0.01799    0.01735 =
         0.01950    0.00724    0.00550    0.00333
C48   1    0.093768    0.889284    0.355201    11.00000    0.02063    0.01614 =
         0.02952    0.00490    0.00208    0.00196
AFIX  43
H54   2    0.119594    0.955428    0.376980    11.00000   -1.20000
AFIX   0
C49   1    0.162500    0.817304    0.368004    11.00000    0.01549    0.02454 =
         0.03015    0.00602    0.00189    0.00164
AFIX  43
H55   2    0.233398    0.834514    0.398936    11.00000   -1.20000
AFIX   0
C50   1    0.123501    0.718795    0.333731    11.00000    0.01962    0.02056 =
         0.02791    0.01225    0.00974    0.00830
C51   1    0.019202    0.692219    0.288000    11.00000    0.02095    0.01634 =
         0.02540    0.00577    0.00789    0.00128
AFIX  43
H56   2   -0.005356    0.625947    0.264858    11.00000   -1.20000
AFIX   0
C52   1   -0.049378    0.765089    0.276559    11.00000    0.01703    0.02195 =
         0.02058    0.00703    0.00471    0.00298
AFIX  43
H57   2   -0.120341    0.747220    0.245933    11.00000   -1.20000
AFIX   0
C53   1    0.283032    0.635115    0.330963    11.00000    0.01547    0.01959 =
         0.01859    0.00218    0.00294    0.00073
C54   1    0.339989    0.552082    0.354924    11.00000    0.01917    0.01779 =
         0.01692    0.00228    0.00318    0.00385
C55   1    0.446851    0.545937    0.348512    11.00000    0.02105    0.01932 =
         0.02606    0.00374    0.00518    0.00162
AFIX  43
H58   2    0.477760    0.589789    0.326558    11.00000   -1.20000
AFIX   0
C56   1    0.506682    0.475247    0.374545    11.00000    0.01770    0.02278 =
         0.03073    0.00196    0.00408    0.00709
AFIX  43
H59   2    0.578080    0.471406    0.370533    11.00000   -1.20000
AFIX   0
C57   1    0.459775    0.409449    0.406945    11.00000    0.02733    0.01794 =
         0.02006    0.00098   -0.00112    0.00783
C58   1    0.352142    0.413257    0.411871    11.00000    0.03203    0.01976 =
         0.02454    0.00737    0.00581    0.00404
AFIX  43
H60   2    0.320836    0.368270    0.432572    11.00000   -1.20000
AFIX   0
C59   1    0.292298    0.484788    0.385596    11.00000    0.02173    0.02129 =
         0.02189    0.00433    0.00523    0.00366
AFIX  43
H61   2    0.220405    0.487843    0.388442    11.00000   -1.20000
AFIX   0
C60   1    0.526127    0.338554    0.437027    11.00000    0.03429    0.02126 =
         0.02831    0.00307   -0.00109    0.00533
C61   1   -0.588190    1.244162    0.201476    11.00000    0.02566    0.02370 =
         0.02411    0.00629    0.00770    0.00646
AFIX  23
H62   2   -0.526839    1.279901    0.244134    11.00000   -1.20000
H63   2   -0.626599    1.201528    0.223494    11.00000   -1.20000
AFIX   0
C62   1   -0.662667    1.315731    0.171035    11.00000    0.02355    0.02207 =
         0.02839    0.00630    0.00678    0.00525
AFIX  23
H64   2   -0.688711    1.355181    0.215973    11.00000   -1.20000
H65   2   -0.724899    1.278652    0.130087    11.00000   -1.20000
AFIX   0
C63   1   -0.607840    1.384250    0.134544    11.00000    0.02479    0.02189 =
         0.03322    0.00848    0.00723    0.00512
AFIX  23
H66   2   -0.594954    1.345950    0.083452    11.00000   -1.20000
H67   2   -0.537984    1.410746    0.171176    11.00000   -1.20000
AFIX   0
C64   1   -0.672774    1.470175    0.118873    11.00000    0.02694    0.02229 =
         0.03219    0.01038    0.00495    0.00301
AFIX  23
H68   2   -0.684365    1.508977    0.170250    11.00000   -1.20000
H69   2   -0.629696    1.512240    0.099507    11.00000   -1.20000
AFIX   0
C65   1   -0.781836    1.440858    0.057957    11.00000    0.03012    0.02481 =
         0.03113    0.00650    0.00287    0.00339
AFIX  23
H70   2   -0.829075    1.407059    0.080659    11.00000   -1.20000
H71   2   -0.772009    1.394820    0.008844    11.00000   -1.20000
AFIX   0
C66   1   -0.836965    1.528861    0.035288    11.00000    0.02841    0.02945 =
         0.02714    0.01225    0.00204    0.00263
AFIX  23
H72   2   -0.788875    1.563212    0.013620    11.00000   -1.20000
H73   2   -0.902150    1.504029   -0.007657    11.00000   -1.20000
AFIX   0
C67   1   -0.867026    1.602331    0.105512    11.00000    0.03353    0.03103 =
         0.03246    0.01435    0.00741    0.00990
AFIX  23
H74   2   -0.801818    1.628749    0.148029    11.00000   -1.20000
H75   2   -0.914161    1.568114    0.128003    11.00000   -1.20000
AFIX   0
C68   1   -0.923687    1.687407    0.080427    11.00000    0.03650    0.03234 =
         0.04424    0.01579    0.00641    0.00935
AFIX  33
H76   2   -0.940729    1.731343    0.126979    11.00000   -1.20000
H77   2   -0.876847    1.722595    0.059257    11.00000   -1.20000
H78   2   -0.989224    1.661941    0.039225    11.00000   -1.20000
AFIX   0
HKLF 4
 
REM  PILATUS119
REM R1 =  0.0526 for    8580 Fo > 4sig(Fo)  and  0.1026 for all   13493 data
REM    721 parameters refined using      0 restraints
 
END  
     
WGHT      0.0471      0.9630 

REM Instructions for potential hydrogen bonds
EQIV $1 -x+1, -y+2, -z+1
HTAB C15 N2_$1
EQIV $2 x, y+1, z
HTAB C27 O5_$2
EQIV $3 x, y-1, z
HTAB C51 O1_$3

REM Highest difference peak  0.373,  deepest hole -0.258,  1-sigma level  0.049
Q1    1  -0.1624  1.3450  0.2793  11.00000  0.05    0.37
Q2    1  -0.2454  1.2982  0.3798  11.00000  0.05    0.37
Q3    1  -0.2058  1.5144  0.2338  11.00000  0.05    0.29
Q4    1  -0.0565  0.9043  0.3032  11.00000  0.05    0.28
Q5    1  -0.0921  1.3411  0.3868  11.00000  0.05    0.27
Q6    1  -0.1212  1.4434  0.2694  11.00000  0.05    0.27
Q7    1  -0.1184  1.4831  0.4990  11.00000  0.05    0.26
Q8    1  -0.2687  0.9607  0.1723  11.00000  0.05    0.24
Q9    1  -0.0851  1.5042  0.3595  11.00000  0.05    0.21
Q10   1  -0.1773  1.3417  0.3603  11.00000  0.05    0.21
Q11   1   0.3599  1.0796  0.5535  11.00000  0.05    0.21
Q12   1   0.1555  0.7687  0.3323  11.00000  0.05    0.21
Q13   1   0.3218  0.5374  0.3853  11.00000  0.05    0.21
Q14   1  -0.1282  1.4561  0.4020  11.00000  0.05    0.20
Q15   1  -0.7980  2.0066  0.1020  11.00000  0.05    0.20
Q16   1  -0.0225  0.8188  0.2859  11.00000  0.05    0.20
Q17   1  -0.4866  1.0926  0.1789  11.00000  0.05    0.20
Q18   1  -0.0378  1.2777  0.3845  11.00000  0.05    0.20
Q19   1   0.5375  0.2543  0.4838  11.00000  0.05    0.20
Q20   1   0.4831  0.4616  0.4168  11.00000  0.05    0.20
Q21   1  -0.2548  1.4593  0.1588  11.00000  0.05    0.20
Q22   1   0.3041  0.5801  0.3317  11.00000  0.05    0.19
Q23   1   0.3431  1.1552  0.5543  11.00000  0.05    0.19
Q24   1  -0.2307  1.4011  0.4630  11.00000  0.05    0.19
Q25   1   0.1569  0.6841  0.3464  11.00000  0.05    0.19
;

loop_
_symmetry_equiv_pos_site_id
_space_group_symop_operation_xyz
1 +X,+Y,+Z
2 -X,-Y,-Z

loop_
_atom_site_label
_atom_site_type_symbol
_atom_site_fract_x
_atom_site_fract_y
_atom_site_fract_z
_atom_site_U_iso_or_equiv
_atom_site_adp_type
_atom_site_occupancy
_atom_site_site_symmetry_multiplicity
_atom_site_calc_flag
_atom_site_refinement_flags
O1 O -0.01976(11) 1.49848(9) 0.34414(8) 0.0288(3) Uani 1 2 d .
O2 O -0.46602(10) 1.63244(9) 0.10955(7) 0.0218(3) Uani 1 2 d .
O3 O 0.19562(10) 1.15355(8) 0.49970(7) 0.0222(3) Uani 1 2 d .
O4 O 0.31743(11) 1.28595(9) 0.56071(8) 0.0303(3) Uani 1 2 d .
O5 O -0.26320(10) 0.85641(9) 0.28052(7) 0.0216(3) Uani 1 2 d .
O6 O -0.55200(10) 1.18674(9) 0.13362(7) 0.0241(3) Uani 1 2 d .
O7 O 0.18644(10) 0.64221(9) 0.35106(8) 0.0243(3) Uani 1 2 d .
O8 O 0.31842(10) 0.68959(9) 0.29837(7) 0.0231(3) Uani 1 2 d .
N1 N -0.09754(12) 1.43046(10) 0.31817(9) 0.0213(3) Uani 1 2 d .
N2 N 0.65770(14) 0.87428(13) 0.64673(10) 0.0340(4) Uani 1 2 d .
N3 N -0.19863(11) 0.90358(10) 0.25389(9) 0.0184(3) Uani 1 2 d .
N4 N 0.58213(16) 0.28458(13) 0.46093(12) 0.0437(5) Uani 1 2 d .
C1 C -0.15283(15) 1.39067(13) 0.23093(11) 0.0235(4) Uani 1 2 d .
C2 C -0.20261(16) 1.28966(13) 0.23159(11) 0.0242(4) Uani 1 2 d .
C3 C -0.23000(16) 1.31152(14) 0.31497(11) 0.0273(4) Uani 1 2 d .
C4 C -0.13416(14) 1.38048(13) 0.37434(10) 0.0200(4) Uani 1 2 d .
C5 C -0.06908(16) 1.38244(15) 0.17993(12) 0.0313(5) Uani 1 2 d .
C6 C -0.16712(16) 1.45815(14) 0.44123(12) 0.0274(4) Uani 1 2 d .
C7 C -0.23854(14) 1.45809(13) 0.20436(11) 0.0207(4) Uani 1 2 d .
C8 C -0.30348(15) 1.42839(13) 0.12507(11) 0.0246(4) Uani 1 2 d .
C9 C -0.37825(15) 1.48724(13) 0.09590(11) 0.0237(4) Uani 1 2 d .
C10 C -0.39169(14) 1.57830(13) 0.14581(10) 0.0185(4) Uani 1 2 d .
C11 C -0.33047(14) 1.60871(13) 0.22552(11) 0.0213(4) Uani 1 2 d .
C12 C -0.25358(15) 1.54868(13) 0.25388(11) 0.0228(4) Uani 1 2 d .
C13 C -0.04276(14) 1.32303(12) 0.40912(10) 0.0187(4) Uani 1 2 d .
C14 C 0.03846(15) 1.29263(14) 0.36960(11) 0.0242(4) Uani 1 2 d .
C15 C 0.11825(15) 1.23742(14) 0.39929(11) 0.0245(4) Uani 1 2 d .
C16 C 0.11807(14) 1.21470(12) 0.47087(11) 0.0193(4) Uani 1 2 d .
C17 C 0.04058(16) 1.24442(13) 0.51273(11) 0.0264(4) Uani 1 2 d .
C18 C -0.04002(16) 1.29801(13) 0.48128(11) 0.0250(4) Uani 1 2 d .
C19 C 0.29446(14) 1.19850(13) 0.54328(10) 0.0197(4) Uani 1 2 d .
C20 C 0.37034(14) 1.12552(12) 0.56621(10) 0.0176(4) Uani 1 2 d .
C21 C 0.33941(15) 1.02427(13) 0.54232(10) 0.0195(4) Uani 1 2 d .
C22 C 0.41289(15) 0.95943(13) 0.56382(10) 0.0210(4) Uani 1 2 d .
C23 C 0.51759(14) 0.99593(13) 0.60912(10) 0.0198(4) Uani 1 2 d .
C24 C 0.54848(15) 1.09706(14) 0.63355(11) 0.0229(4) Uani 1 2 d .
C25 C 0.47441(15) 1.16104(13) 0.61142(10) 0.0221(4) Uani 1 2 d .
C26 C 0.59578(15) 0.92792(14) 0.63008(11) 0.0237(4) Uani 1 2 d .
C27 C -0.50637(15) 1.71323(12) 0.16086(11) 0.0201(4) Uani 1 2 d .
C28 C -0.58114(15) 1.76111(13) 0.10421(11) 0.0235(4) Uani 1 2 d .
C29 C -0.63694(15) 1.84462(13) 0.14930(11) 0.0216(4) Uani 1 2 d .
C30 C -0.69563(15) 1.90394(13) 0.09380(11) 0.0229(4) Uani 1 2 d .
C31 C -0.76760(15) 1.97712(13) 0.13216(11) 0.0231(4) Uani 1 2 d .
C32 C -0.81697(15) 2.04122(13) 0.07776(11) 0.0213(4) Uani 1 2 d .
C33 C -0.89850(16) 2.10838(14) 0.10931(12) 0.0274(4) Uani 1 2 d .
C34 C -0.95210(17) 2.16449(15) 0.04957(13) 0.0328(5) Uani 1 2 d .
C35 C -0.22721(14) 0.91837(13) 0.17102(10) 0.0194(4) Uani 1 2 d .
C36 C -0.11676(15) 0.95997(14) 0.16642(11) 0.0242(4) Uani 1 2 d .
C37 C -0.05970(15) 1.01390(13) 0.25455(11) 0.0242(4) Uani 1 2 d .
C38 C -0.08967(14) 0.94688(12) 0.30429(10) 0.0184(4) Uani 1 2 d .
C39 C -0.26731(16) 0.81945(13) 0.10743(11) 0.0249(4) Uani 1 2 d .
C40 C -0.09806(15) 1.00337(13) 0.38950(11) 0.0240(4) Uani 1 2 d .
C41 C -0.31349(14) 0.99223(12) 0.16599(10) 0.0185(4) Uani 1 2 d .
C42 C -0.34720(15) 1.02070(13) 0.09408(11) 0.0231(4) Uani 1 2 d .
C43 C -0.42547(15) 1.08569(13) 0.08561(11) 0.0234(4) Uani 1 2 d .
C44 C -0.47323(14) 1.12478(12) 0.14934(10) 0.0187(4) Uani 1 2 d .
C45 C -0.44005(15) 1.09910(13) 0.22183(11) 0.0218(4) Uani 1 2 d .
C46 C -0.36112(14) 1.03303(13) 0.22945(11) 0.0213(4) Uani 1 2 d .
C47 C -0.01335(14) 0.86484(12) 0.31037(10) 0.0177(4) Uani 1 2 d .
C48 C 0.09377(15) 0.88928(13) 0.35520(11) 0.0230(4) Uani 1 2 d .
C49 C 0.16250(15) 0.81730(13) 0.36800(11) 0.0243(4) Uani 1 2 d .
C50 C 0.12350(15) 0.71879(13) 0.33373(11) 0.0208(4) Uani 1 2 d .
C51 C 0.01920(14) 0.69222(13) 0.28800(11) 0.0205(4) Uani 1 2 d .
C52 C -0.04938(15) 0.76509(12) 0.27656(10) 0.0196(4) Uani 1 2 d .
C53 C 0.28303(14) 0.63512(12) 0.33096(10) 0.0187(4) Uani 1 2 d .
C54 C 0.33999(14) 0.55208(12) 0.35492(10) 0.0186(4) Uani 1 2 d .
C55 C 0.44685(15) 0.54594(13) 0.34851(11) 0.0227(4) Uani 1 2 d .
C56 C 0.50668(15) 0.47525(13) 0.37454(11) 0.0250(4) Uani 1 2 d .
C57 C 0.45978(15) 0.40945(13) 0.40695(11) 0.0236(4) Uani 1 2 d .
C58 C 0.35214(16) 0.41326(13) 0.41187(11) 0.0253(4) Uani 1 2 d .
C59 C 0.29230(15) 0.48479(13) 0.38560(11) 0.0219(4) Uani 1 2 d .
C60 C 0.52613(17) 0.33855(14) 0.43703(12) 0.0301(5) Uani 1 2 d .
C61 C -0.58819(15) 1.24416(13) 0.20148(11) 0.0242(4) Uani 1 2 d .
C62 C -0.66267(15) 1.31573(13) 0.17103(12) 0.0246(4) Uani 1 2 d .
C63 C -0.60784(16) 1.38425(13) 0.13454(12) 0.0264(4) Uani 1 2 d .
C64 C -0.67277(15) 1.47017(13) 0.11887(12) 0.0269(4) Uani 1 2 d .
C65 C -0.78184(16) 1.44086(14) 0.05796(12) 0.0297(4) Uani 1 2 d .
C66 C -0.83697(16) 1.52886(14) 0.03529(12) 0.0283(4) Uani 1 2 d .
C67 C -0.86703(17) 1.60233(14) 0.10551(12) 0.0312(5) Uani 1 2 d .
C68 C -0.92369(18) 1.68741(15) 0.08043(14) 0.0371(5) Uani 1 2 d .
H1 H -0.26719 1.26703 0.18764 0.0290 Uiso 1 2 calc R
H2 H -0.15102 1.2402 0.22672 0.0290 Uiso 1 2 calc R
H3 H -0.29682 1.34338 0.31363 0.0328 Uiso 1 2 calc R
H4 H -0.2378 1.25111 0.33082 0.0328 Uiso 1 2 calc R
H5 H -0.10467 1.35664 0.12328 0.0375 Uiso 1 2 calc R
H6 H -0.0334 1.44656 0.18872 0.0375 Uiso 1 2 calc R
H7 H -0.01659 1.33894 0.1958 0.0375 Uiso 1 2 calc R
H8 H -0.19078 1.42665 0.47761 0.0329 Uiso 1 2 calc R
H9 H -0.10623 1.50506 0.47104 0.0329 Uiso 1 2 calc R
H10 H -0.22509 1.49159 0.41711 0.0329 Uiso 1 2 calc R
H11 H -0.29604 1.3674 0.09118 0.0295 Uiso 1 2 calc R
H12 H -0.42004 1.46614 0.04257 0.0284 Uiso 1 2 calc R
H13 H -0.3404 1.66851 0.25987 0.0256 Uiso 1 2 calc R
H14 H -0.21152 1.56985 0.30712 0.0273 Uiso 1 2 calc R
H15 H 0.03918 1.30986 0.32193 0.0290 Uiso 1 2 calc R
H16 H 0.17094 1.21612 0.37133 0.0294 Uiso 1 2 calc R
H17 H 0.04212 1.22887 0.56141 0.0316 Uiso 1 2 calc R
H18 H -0.09337 1.31765 0.50898 0.0300 Uiso 1 2 calc R
H19 H 0.26944 1.00055 0.51198 0.0234 Uiso 1 2 calc R
H20 H 0.39267 0.89197 0.54818 0.0252 Uiso 1 2 calc R
H21 H 0.61815 1.12109 0.66437 0.0274 Uiso 1 2 calc R
H22 H 0.49457 1.22851 0.62701 0.0265 Uiso 1 2 calc R
H23 H -0.44707 1.76028 0.1961 0.0241 Uiso 1 2 calc R
H24 H -0.54547 1.68921 0.19455 0.0241 Uiso 1 2 calc R
H25 H -0.63584 1.71135 0.06629 0.0282 Uiso 1 2 calc R
H26 H -0.53973 1.787 0.07283 0.0282 Uiso 1 2 calc R
H27 H -0.68858 1.81703 0.1725 0.0259 Uiso 1 2 calc R
H28 H -0.58328 1.88836 0.19379 0.0259 Uiso 1 2 calc R
H29 H -0.73986 1.85849 0.04476 0.0275 Uiso 1 2 calc R
H30 H -0.64225 1.93984 0.0778 0.0275 Uiso 1 2 calc R
H31 H -0.82534 1.94104 0.14356 0.0277 Uiso 1 2 calc R
H32 H -0.72509 2.01927 0.18358 0.0277 Uiso 1 2 calc R
H33 H -0.85248 1.99856 0.02443 0.0255 Uiso 1 2 calc R
H34 H -0.75899 2.08177 0.07097 0.0255 Uiso 1 2 calc R
H35 H -0.9539 2.06888 0.12016 0.0329 Uiso 1 2 calc R
H36 H -0.86197 2.1553 0.16034 0.0329 Uiso 1 2 calc R
H37 H -1.00257 2.20561 0.07219 0.0393 Uiso 1 2 calc R
H38 H -0.89783 2.20487 0.03949 0.0393 Uiso 1 2 calc R
H39 H -0.98976 2.11845 -0.0007 0.0393 Uiso 1 2 calc R
H40 H -0.0756 0.90715 0.1443 0.0290 Uiso 1 2 calc R
H41 H -0.12599 1.00519 0.13244 0.0290 Uiso 1 2 calc R
H42 H -0.08542 1.0786 0.27073 0.0290 Uiso 1 2 calc R
H43 H 0.01808 1.02147 0.26147 0.0290 Uiso 1 2 calc R
H44 H -0.28561 0.82967 0.05402 0.0298 Uiso 1 2 calc R
H45 H -0.21129 0.77516 0.11039 0.0298 Uiso 1 2 calc R
H46 H -0.33017 0.79147 0.11801 0.0298 Uiso 1 2 calc R
H47 H -0.02743 1.03138 0.42207 0.0288 Uiso 1 2 calc R
H48 H -0.14492 1.0552 0.38553 0.0288 Uiso 1 2 calc R
H49 H -0.12711 0.95903 0.41442 0.0288 Uiso 1 2 calc R
H50 H -0.31602 0.99514 0.05085 0.0277 Uiso 1 2 calc R
H51 H -0.44638 1.10342 0.03709 0.0281 Uiso 1 2 calc R
H52 H -0.4704 1.12589 0.26529 0.0261 Uiso 1 2 calc R
H53 H -0.3398 1.01584 0.27819 0.0256 Uiso 1 2 calc R
H54 H 0.11959 0.95543 0.37698 0.0276 Uiso 1 2 calc R
H55 H 0.2334 0.83451 0.39894 0.0291 Uiso 1 2 calc R
H56 H -0.00536 0.62595 0.26486 0.0246 Uiso 1 2 calc R
H57 H -0.12034 0.74722 0.24593 0.0235 Uiso 1 2 calc R
H58 H 0.47776 0.58979 0.32656 0.0272 Uiso 1 2 calc R
H59 H 0.57808 0.47141 0.37053 0.0300 Uiso 1 2 calc R
H60 H 0.32084 0.36827 0.43257 0.0304 Uiso 1 2 calc R
H61 H 0.2204 0.48784 0.38844 0.0263 Uiso 1 2 calc R
H62 H -0.52684 1.2799 0.24413 0.0290 Uiso 1 2 calc R
H63 H -0.6266 1.20153 0.22349 0.0290 Uiso 1 2 calc R
H64 H -0.68871 1.35518 0.21597 0.0296 Uiso 1 2 calc R
H65 H -0.7249 1.27865 0.13009 0.0296 Uiso 1 2 calc R
H66 H -0.59495 1.34595 0.08345 0.0316 Uiso 1 2 calc R
H67 H -0.53798 1.41075 0.17118 0.0316 Uiso 1 2 calc R
H68 H -0.68437 1.50898 0.17025 0.0323 Uiso 1 2 calc R
H69 H -0.6297 1.51224 0.09951 0.0323 Uiso 1 2 calc R
H70 H -0.82907 1.40706 0.08066 0.0356 Uiso 1 2 calc R
H71 H -0.77201 1.39482 0.00884 0.0356 Uiso 1 2 calc R
H72 H -0.78887 1.56321 0.01362 0.0339 Uiso 1 2 calc R
H73 H -0.90215 1.50403 -0.00766 0.0339 Uiso 1 2 calc R
H74 H -0.80182 1.62875 0.14803 0.0375 Uiso 1 2 calc R
H75 H -0.91416 1.56811 0.128 0.0375 Uiso 1 2 calc R
H76 H -0.94073 1.73134 0.12698 0.0446 Uiso 1 2 calc R
H77 H -0.87685 1.7226 0.05926 0.0446 Uiso 1 2 calc R
H78 H -0.98922 1.66194 0.03922 0.0446 Uiso 1 2 calc R

loop_
_atom_site_aniso_label
_atom_site_aniso_U_11
_atom_site_aniso_U_22
_atom_site_aniso_U_33
_atom_site_aniso_U_12
_atom_site_aniso_U_13
_atom_site_aniso_U_23
O1 0.0289(8) 0.0217(7) 0.0326(8) -0.0046(6) 0.0005(6) 0.0086(6)
O2 0.0231(7) 0.0231(7) 0.0190(6) 0.0086(5) 0.0025(5) 0.0070(5)
O3 0.0204(7) 0.0180(6) 0.0267(7) 0.0048(5) -0.0015(6) 0.0095(5)
O4 0.0277(8) 0.0175(7) 0.0398(8) 0.0031(6) -0.0014(6) 0.0061(6)
O5 0.0203(7) 0.0224(6) 0.0254(7) 0.0005(5) 0.0083(6) 0.0100(5)
O6 0.0260(7) 0.0236(7) 0.0225(7) 0.0112(6) 0.0048(6) 0.0059(5)
O7 0.0184(7) 0.0223(7) 0.0382(8) 0.0087(5) 0.0106(6) 0.0147(6)
O8 0.0221(7) 0.0232(7) 0.0278(7) 0.0053(5) 0.0082(6) 0.0112(6)
N1 0.0183(8) 0.0184(8) 0.0265(8) 0.0019(6) 0.0032(7) 0.0067(6)
N2 0.0324(10) 0.0461(11) 0.0309(10) 0.0192(9) 0.0124(8) 0.0181(8)
N3 0.0156(8) 0.0183(7) 0.0231(8) 0.0021(6) 0.0050(7) 0.0084(6)
N4 0.0471(12) 0.0275(10) 0.0479(12) 0.0118(9) -0.0050(10) 0.0091(9)
C1 0.0266(11) 0.0236(10) 0.0211(10) 0.0086(8) 0.0043(8) 0.0082(8)
C2 0.0246(11) 0.0199(9) 0.0239(10) 0.0012(8) -0.0031(8) 0.0070(8)
C3 0.0243(11) 0.0244(10) 0.0322(11) 0.0013(8) 0.0011(9) 0.0108(8)
C4 0.0173(10) 0.0253(9) 0.0203(9) 0.0052(8) 0.0052(8) 0.0107(7)
C5 0.0333(12) 0.0363(11) 0.0292(11) 0.0153(9) 0.0105(9) 0.0140(9)
C6 0.0262(11) 0.0279(10) 0.0280(11) 0.0101(9) 0.0036(9) 0.0093(8)
C7 0.0203(10) 0.0212(9) 0.0238(10) 0.0060(8) 0.0062(8) 0.0107(8)
C8 0.0309(11) 0.0232(10) 0.0211(10) 0.0087(8) 0.0085(9) 0.0059(8)
C9 0.0253(11) 0.0268(10) 0.0187(9) 0.0047(8) 0.0035(8) 0.0072(8)
C10 0.0156(9) 0.0217(9) 0.0212(9) 0.0046(7) 0.0029(8) 0.0120(7)
C11 0.0221(10) 0.0173(9) 0.0231(10) 0.0018(8) 0.0023(8) 0.0056(7)
C12 0.0216(10) 0.0264(10) 0.0194(9) 0.0014(8) -0.0004(8) 0.0093(8)
C13 0.0179(10) 0.0177(9) 0.0194(9) 0.0018(7) 0.0022(8) 0.0053(7)
C14 0.0223(10) 0.0327(11) 0.0233(10) 0.0087(8) 0.0076(8) 0.0155(8)
C15 0.0181(10) 0.0301(10) 0.0292(11) 0.0073(8) 0.0085(8) 0.0118(8)
C16 0.0177(10) 0.0147(8) 0.0236(10) 0.0023(7) -0.0015(8) 0.0073(7)
C17 0.0362(12) 0.0264(10) 0.0216(10) 0.0118(9) 0.0101(9) 0.0120(8)
C18 0.0284(11) 0.0271(10) 0.0248(10) 0.0108(8) 0.0109(9) 0.0115(8)
C19 0.0194(10) 0.0220(9) 0.0172(9) 0.0027(8) 0.0034(8) 0.0052(7)
C20 0.0190(10) 0.0210(9) 0.0143(9) 0.0051(7) 0.0047(7) 0.0067(7)
C21 0.0190(10) 0.0218(9) 0.0181(9) 0.0052(8) 0.0039(8) 0.0062(7)
C22 0.0246(11) 0.0209(9) 0.0204(9) 0.0068(8) 0.0083(8) 0.0077(7)
C23 0.0212(10) 0.0287(10) 0.0155(9) 0.0117(8) 0.0086(8) 0.0122(7)
C24 0.0184(10) 0.0328(11) 0.0174(9) 0.0036(8) 0.0027(8) 0.0082(8)
C25 0.0240(11) 0.0213(9) 0.0196(9) 0.0019(8) 0.0040(8) 0.0043(7)
C26 0.0229(11) 0.0334(11) 0.0190(9) 0.0073(9) 0.0086(8) 0.0110(8)
C27 0.0202(10) 0.0197(9) 0.0205(9) 0.0043(7) 0.0038(8) 0.0064(7)
C28 0.0238(11) 0.0245(10) 0.0222(10) 0.0065(8) 0.0025(8) 0.0085(8)
C29 0.0213(10) 0.0222(9) 0.0220(10) 0.0052(8) 0.0039(8) 0.0081(7)
C30 0.0238(11) 0.0228(9) 0.0233(10) 0.0067(8) 0.0049(8) 0.0088(8)
C31 0.0244(10) 0.0221(9) 0.0244(10) 0.0061(8) 0.0060(8) 0.0088(8)
C32 0.0223(10) 0.0186(9) 0.0243(10) 0.0038(8) 0.0061(8) 0.0079(7)
C33 0.0269(11) 0.0251(10) 0.0330(11) 0.0086(8) 0.0103(9) 0.0095(8)
C34 0.0295(12) 0.0291(11) 0.0383(12) 0.0105(9) 0.0049(10) 0.0089(9)
C35 0.0200(10) 0.0219(9) 0.0181(9) 0.0044(8) 0.0051(8) 0.0078(7)
C36 0.0217(10) 0.0281(10) 0.0284(10) 0.0054(8) 0.0091(8) 0.0146(8)
C37 0.0205(10) 0.0211(9) 0.0350(11) 0.0029(8) 0.0079(9) 0.0134(8)
C38 0.0161(9) 0.0147(8) 0.0231(9) 0.0012(7) 0.0016(8) 0.0057(7)
C39 0.0260(11) 0.0243(10) 0.0244(10) 0.0069(8) 0.0081(8) 0.0046(8)
C40 0.0231(11) 0.0214(9) 0.0248(10) 0.0047(8) 0.0031(8) 0.0034(8)
C41 0.0150(9) 0.0193(9) 0.0199(9) 0.0014(7) 0.0027(8) 0.0045(7)
C42 0.0263(11) 0.0270(10) 0.0163(9) 0.0081(8) 0.0074(8) 0.0042(7)
C43 0.0270(11) 0.0252(10) 0.0181(9) 0.0067(8) 0.0031(8) 0.0077(7)
C44 0.0162(10) 0.0170(9) 0.0207(9) 0.0019(7) 0.0012(8) 0.0042(7)
C45 0.0231(10) 0.0236(9) 0.0210(10) 0.0047(8) 0.0091(8) 0.0067(7)
C46 0.0224(10) 0.0236(9) 0.0195(9) 0.0039(8) 0.0050(8) 0.0085(7)
C47 0.0180(10) 0.0174(8) 0.0195(9) 0.0033(7) 0.0055(8) 0.0072(7)
C48 0.0206(10) 0.0161(9) 0.0295(10) 0.0020(8) 0.0021(8) 0.0049(7)
C49 0.0155(10) 0.0245(10) 0.0302(11) 0.0016(8) 0.0019(8) 0.0060(8)
C50 0.0196(10) 0.0206(9) 0.0279(10) 0.0083(8) 0.0097(8) 0.0123(8)
C51 0.0210(10) 0.0163(9) 0.0254(10) 0.0013(7) 0.0079(8) 0.0058(7)
C52 0.0170(10) 0.0220(9) 0.0206(9) 0.0030(7) 0.0047(8) 0.0070(7)
C53 0.0155(10) 0.0196(9) 0.0186(9) 0.0007(7) 0.0029(8) 0.0022(7)
C54 0.0192(10) 0.0178(9) 0.0169(9) 0.0039(7) 0.0032(8) 0.0023(7)
C55 0.0210(10) 0.0193(9) 0.0261(10) 0.0016(8) 0.0052(8) 0.0037(8)
C56 0.0177(10) 0.0228(10) 0.0307(11) 0.0071(8) 0.0041(8) 0.0020(8)
C57 0.0273(11) 0.0179(9) 0.0201(9) 0.0078(8) -0.0011(8) 0.0010(7)
C58 0.0320(12) 0.0198(9) 0.0245(10) 0.0040(8) 0.0058(9) 0.0074(8)
C59 0.0217(10) 0.0213(9) 0.0219(10) 0.0037(8) 0.0052(8) 0.0043(7)
C60 0.0343(12) 0.0213(10) 0.0283(11) 0.0053(9) -0.0011(9) 0.0031(8)
C61 0.0257(11) 0.0237(9) 0.0241(10) 0.0065(8) 0.0077(8) 0.0063(8)
C62 0.0236(11) 0.0221(9) 0.0284(10) 0.0053(8) 0.0068(9) 0.0063(8)
C63 0.0248(11) 0.0219(9) 0.0332(11) 0.0051(8) 0.0072(9) 0.0085(8)
C64 0.0269(11) 0.0223(10) 0.0322(11) 0.0030(8) 0.0050(9) 0.0104(8)
C65 0.0301(12) 0.0248(10) 0.0311(11) 0.0034(9) 0.0029(9) 0.0065(8)
C66 0.0284(11) 0.0295(10) 0.0271(11) 0.0026(9) 0.0020(9) 0.0123(8)
C67 0.0335(12) 0.0310(11) 0.0325(11) 0.0099(9) 0.0074(9) 0.0144(9)
C68 0.0365(13) 0.0323(12) 0.0442(13) 0.0094(10) 0.0064(11) 0.0158(10)

loop_
_atom_type_symbol
_atom_type_description
_atom_type_scat_dispersion_real
_atom_type_scat_dispersion_imag
_atom_type_scat_source
C C 0.0033 0.0016
;
International Tables for Crystallography
(Vol. C, Tables 4.2.6.8 and 6.1.1.4)
;
H H 0.0000 0.0000
;
International Tables for Crystallography
(Vol. C, Table 6.1.1.4)
;
N N 0.0061 0.0033
;
International Tables for Crystallography
(Vol. C, Tables 4.2.6.8 and 6.1.1.4)
;
O O 0.0106 0.0060
;
International Tables for Crystallography
(Vol. C, Tables 4.2.6.8 and 6.1.1.4)
;

loop_
_geom_angle_atom_site_label_1
_geom_angle_atom_site_label_2
_geom_angle_atom_site_label_3
_geom_angle
_geom_angle_publ_flag
C10 O2 C27 118.59(13) yes
C16 O3 C19 116.70(13) yes
C44 O6 C61 117.37(14) yes
C50 O7 C53 118.38(16) yes
O1 N1 C1 123.22(17) yes
O1 N1 C4 121.52(13) yes
C1 N1 C4 115.13(13) yes
O5 N3 C35 122.68(12) yes
O5 N3 C38 121.90(15) yes
C35 N3 C38 115.43(15) yes
N1 C1 C2 100.37(15) yes
N1 C1 C5 109.24(14) yes
N1 C1 C7 110.61(14) yes
C2 C1 C5 113.64(15) yes
C2 C1 C7 112.92(15) yes
C5 C1 C7 109.69(17) yes
C1 C2 C3 103.22(14) yes
C2 C3 C4 105.15(16) yes
N1 C4 C3 100.56(14) yes
N1 C4 C6 108.92(15) yes
N1 C4 C13 109.21(15) yes
C3 C4 C6 113.37(16) yes
C3 C4 C13 112.01(15) yes
C6 C4 C13 112.06(14) yes
C1 C7 C8 118.31(15) yes
C1 C7 C12 123.96(15) yes
C8 C7 C12 117.70(17) yes
C7 C8 C9 121.45(16) yes
C8 C9 C10 120.28(15) yes
O2 C10 C9 115.36(14) yes
O2 C10 C11 124.99(15) yes
C9 C10 C11 119.64(17) yes
C10 C11 C12 119.36(16) yes
C7 C12 C11 121.53(15) yes
C4 C13 C14 121.81(17) yes
C4 C13 C18 120.50(17) yes
C14 C13 C18 117.67(17) yes
C13 C14 C15 121.73(19) yes
C14 C15 C16 118.62(19) yes
O3 C16 C15 119.26(17) yes
O3 C16 C17 118.87(18) yes
C15 C16 C17 121.74(17) yes
C16 C17 C18 118.89(19) yes
C13 C18 C17 121.33(19) yes
O3 C19 O4 123.83(17) yes
O3 C19 C20 111.45(14) yes
O4 C19 C20 124.72(15) yes
C19 C20 C21 121.96(14) yes
C19 C20 C25 117.87(15) yes
C21 C20 C25 120.16(17) yes
C20 C21 C22 119.91(15) yes
C21 C22 C23 119.47(16) yes
C22 C23 C24 120.74(17) yes
C22 C23 C26 119.65(16) yes
C24 C23 C26 119.60(15) yes
C23 C24 C25 119.21(15) yes
C20 C25 C24 120.49(16) yes
N2 C26 C23 179.89(17) yes
O2 C27 C28 106.33(14) yes
C27 C28 C29 112.91(15) yes
C28 C29 C30 112.32(16) yes
C29 C30 C31 114.27(17) yes
C30 C31 C32 112.69(17) yes
C31 C32 C33 114.83(18) yes
C32 C33 C34 112.69(18) yes
N3 C35 C36 100.39(13) yes
N3 C35 C39 110.01(15) yes
N3 C35 C41 110.05(14) yes
C36 C35 C39 112.48(15) yes
C36 C35 C41 112.59(16) yes
C39 C35 C41 110.85(13) yes
C35 C36 C37 104.87(16) yes
C36 C37 C38 104.05(14) yes
N3 C38 C37 100.67(14) yes
N3 C38 C40 109.57(15) yes
N3 C38 C47 110.02(12) yes
C37 C38 C40 113.44(14) yes
C37 C38 C47 113.06(16) yes
C40 C38 C47 109.70(14) yes
C35 C41 C42 119.08(16) yes
C35 C41 C46 123.57(16) yes
C42 C41 C46 117.35(17) yes
C41 C42 C43 121.67(18) yes
C42 C43 C44 120.19(18) yes
O6 C44 C43 115.32(16) yes
O6 C44 C45 125.33(17) yes
C43 C44 C45 119.35(17) yes
C44 C45 C46 119.84(18) yes
C41 C46 C45 121.58(18) yes
C38 C47 C48 119.64(14) yes
C38 C47 C52 122.05(15) yes
C48 C47 C52 118.18(16) yes
C47 C48 C49 121.44(16) yes
C48 C49 C50 118.68(16) yes
O7 C50 C49 121.14(15) yes
O7 C50 C51 117.23(15) yes
C49 C50 C51 121.37(17) yes
C50 C51 C52 119.40(16) yes
C47 C52 C51 120.91(15) yes
O7 C53 O8 124.00(16) yes
O7 C53 C54 111.56(16) yes
O8 C53 C54 124.44(17) yes
C53 C54 C55 117.01(17) yes
C53 C54 C59 122.82(17) yes
C55 C54 C59 120.13(17) yes
C54 C55 C56 120.21(19) yes
C55 C56 C57 119.63(18) yes
C56 C57 C58 120.72(18) yes
C56 C57 C60 118.38(18) yes
C58 C57 C60 120.9(2) yes
C57 C58 C59 119.3(2) yes
C54 C59 C58 119.93(18) yes
N4 C60 C57 177.4(2) yes
O6 C61 C62 107.49(16) yes
C61 C62 C63 113.02(17) yes
C62 C63 C64 114.20(18) yes
C63 C64 C65 115.23(14) yes
C64 C65 C66 113.36(15) yes
C65 C66 C67 114.49(18) yes
C66 C67 C68 113.06(18) yes
C1 C2 H1 111.130 no
C1 C2 H2 111.123 no
C3 C2 H1 111.110 no
C3 C2 H2 111.109 no
H1 C2 H2 109.072 no
C2 C3 H3 110.721 no
C2 C3 H4 110.721 no
C4 C3 H3 110.721 no
C4 C3 H4 110.709 no
H3 C3 H4 108.803 no
C1 C5 H5 109.473 no
C1 C5 H6 109.482 no
C1 C5 H7 109.462 no
H5 C5 H6 109.478 no
H5 C5 H7 109.471 no
H6 C5 H7 109.461 no
C4 C6 H8 109.474 no
C4 C6 H9 109.473 no
C4 C6 H10 109.474 no
H8 C6 H9 109.472 no
H8 C6 H10 109.466 no
H9 C6 H10 109.470 no
C7 C8 H11 119.275 no
C9 C8 H11 119.270 no
C8 C9 H12 119.861 no
C10 C9 H12 119.856 no
C10 C11 H13 120.315 no
C12 C11 H13 120.324 no
C7 C12 H14 119.241 no
C11 C12 H14 119.231 no
C13 C14 H15 119.131 no
C15 C14 H15 119.136 no
C14 C15 H16 120.690 no
C16 C15 H16 120.693 no
C16 C17 H17 120.555 no
C18 C17 H17 120.557 no
C13 C18 H18 119.333 no
C17 C18 H18 119.338 no
C20 C21 H19 120.039 no
C22 C21 H19 120.049 no
C21 C22 H20 120.260 no
C23 C22 H20 120.270 no
C23 C24 H21 120.396 no
C25 C24 H21 120.391 no
C20 C25 H22 119.756 no
C24 C25 H22 119.752 no
O2 C27 H23 110.472 no
O2 C27 H24 110.463 no
C28 C27 H23 110.467 no
C28 C27 H24 110.460 no
H23 C27 H24 108.645 no
C27 C28 H25 109.003 no
C27 C28 H26 109.006 no
C29 C28 H25 109.013 no
C29 C28 H26 109.003 no
H25 C28 H26 107.780 no
C28 C29 H27 109.136 no
C28 C29 H28 109.142 no
C30 C29 H27 109.134 no
C30 C29 H28 109.143 no
H27 C29 H28 107.860 no
C29 C30 H29 108.692 no
C29 C30 H30 108.683 no
C31 C30 H29 108.692 no
C31 C30 H30 108.693 no
H29 C30 H30 107.615 no
C30 C31 H31 109.059 no
C30 C31 H32 109.058 no
C32 C31 H31 109.055 no
C32 C31 H32 109.047 no
H31 C31 H32 107.812 no
C31 C32 H33 108.557 no
C31 C32 H34 108.555 no
C33 C32 H33 108.564 no
C33 C32 H34 108.565 no
H33 C32 H34 107.537 no
C32 C33 H35 109.059 no
C32 C33 H36 109.062 no
C34 C33 H35 109.049 no
C34 C33 H36 109.053 no
H35 C33 H36 107.813 no
C33 C34 H37 109.475 no
C33 C34 H38 109.474 no
C33 C34 H39 109.483 no
H37 C34 H38 109.458 no
H37 C34 H39 109.467 no
H38 C34 H39 109.470 no
C35 C36 H40 110.774 no
C35 C36 H41 110.774 no
C37 C36 H40 110.782 no
C37 C36 H41 110.774 no
H40 C36 H41 108.845 no
C36 C37 H42 110.954 no
C36 C37 H43 110.949 no
C38 C37 H42 110.943 no
C38 C37 H43 110.934 no
H42 C37 H43 108.960 no
C35 C39 H44 109.478 no
C35 C39 H45 109.470 no
C35 C39 H46 109.471 no
H44 C39 H45 109.472 no
H44 C39 H46 109.474 no
H45 C39 H46 109.463 no
C38 C40 H47 109.472 no
C38 C40 H48 109.471 no
C38 C40 H49 109.472 no
H47 C40 H48 109.466 no
H47 C40 H49 109.480 no
H48 C40 H49 109.466 no
C41 C42 H50 119.159 no
C43 C42 H50 119.170 no
C42 C43 H51 119.904 no
C44 C43 H51 119.903 no
C44 C45 H52 120.085 no
C46 C45 H52 120.076 no
C41 C46 H53 119.211 no
C45 C46 H53 119.208 no
C47 C48 H54 119.271 no
C49 C48 H54 119.289 no
C48 C49 H55 120.662 no
C50 C49 H55 120.662 no
C50 C51 H56 120.301 no
C52 C51 H56 120.300 no
C47 C52 H57 119.544 no
C51 C52 H57 119.543 no
C54 C55 H58 119.898 no
C56 C55 H58 119.891 no
C55 C56 H59 120.186 no
C57 C56 H59 120.180 no
C57 C58 H60 120.323 no
C59 C58 H60 120.336 no
C54 C59 H61 120.037 no
C58 C59 H61 120.037 no
O6 C61 H62 110.208 no
O6 C61 H63 110.212 no
C62 C61 H62 110.212 no
C62 C61 H63 110.212 no
H62 C61 H63 108.512 no
C61 C62 H64 108.972 no
C61 C62 H65 108.979 no
C63 C62 H64 108.979 no
C63 C62 H65 108.987 no
H64 C62 H65 107.774 no
C62 C63 H66 108.706 no
C62 C63 H67 108.702 no
C64 C63 H66 108.708 no
C64 C63 H67 108.704 no
H66 C63 H67 107.625 no
C63 C64 H68 108.473 no
C63 C64 H69 108.472 no
C65 C64 H68 108.453 no
C65 C64 H69 108.468 no
H68 C64 H69 107.484 no
C64 C65 H70 108.903 no
C64 C65 H71 108.894 no
C66 C65 H70 108.906 no
C66 C65 H71 108.897 no
H70 C65 H71 107.732 no
C65 C66 H72 108.632 no
C65 C66 H73 108.641 no
C67 C66 H72 108.640 no
C67 C66 H73 108.642 no
H72 C66 H73 107.580 no
C66 C67 H74 108.972 no
C66 C67 H75 108.967 no
C68 C67 H74 108.968 no
C68 C67 H75 108.974 no
H74 C67 H75 107.768 no
C67 C68 H76 109.471 no
C67 C68 H77 109.472 no
C67 C68 H78 109.466 no
H76 C68 H77 109.473 no
H76 C68 H78 109.482 no
H77 C68 H78 109.464 no

loop_
_geom_bond_atom_site_label_1
_geom_bond_atom_site_label_2
_geom_bond_distance
_geom_bond_publ_flag
O1 N1 1.2760(19) yes
O2 C10 1.375(2) yes
O2 C27 1.441(2) yes
O3 C16 1.417(2) yes
O3 C19 1.3562(19) yes
O4 C19 1.201(2) yes
O5 N3 1.283(2) yes
O6 C44 1.372(2) yes
O6 C61 1.432(2) yes
O7 C50 1.413(2) yes
O7 C53 1.355(2) yes
O8 C53 1.202(2) yes
N1 C1 1.480(2) yes
N1 C4 1.495(3) yes
N2 C26 1.146(3) yes
N3 C35 1.483(2) yes
N3 C38 1.482(2) yes
N4 C60 1.147(3) yes
C1 C2 1.547(3) yes
C1 C5 1.530(3) yes
C1 C7 1.534(3) yes
C2 C3 1.535(3) yes
C3 C4 1.534(2) yes
C4 C6 1.527(3) yes
C4 C13 1.535(3) yes
C7 C8 1.394(2) yes
C7 C12 1.390(2) yes
C8 C9 1.374(3) yes
C9 C10 1.392(2) yes
C10 C11 1.384(2) yes
C11 C12 1.398(3) yes
C13 C14 1.389(3) yes
C13 C18 1.391(3) yes
C14 C15 1.383(3) yes
C15 C16 1.372(3) yes
C16 C17 1.371(3) yes
C17 C18 1.385(3) yes
C19 C20 1.495(3) yes
C20 C21 1.397(2) yes
C20 C25 1.384(2) yes
C21 C22 1.381(3) yes
C22 C23 1.394(2) yes
C23 C24 1.395(3) yes
C23 C26 1.450(3) yes
C24 C25 1.380(3) yes
C27 C28 1.513(3) yes
C28 C29 1.526(3) yes
C29 C30 1.522(3) yes
C30 C31 1.524(3) yes
C31 C32 1.521(3) yes
C32 C33 1.523(3) yes
C33 C34 1.520(3) yes
C35 C36 1.538(3) yes
C35 C39 1.531(2) yes
C35 C41 1.535(3) yes
C36 C37 1.530(2) yes
C37 C38 1.535(3) yes
C38 C40 1.528(2) yes
C38 C47 1.536(2) yes
C41 C42 1.397(3) yes
C41 C46 1.389(3) yes
C42 C43 1.378(3) yes
C43 C44 1.389(3) yes
C44 C45 1.386(3) yes
C45 C46 1.393(3) yes
C47 C48 1.394(2) yes
C47 C52 1.396(2) yes
C48 C49 1.383(3) yes
C49 C50 1.389(2) yes
C50 C51 1.371(2) yes
C51 C52 1.387(3) yes
C53 C54 1.491(3) yes
C54 C55 1.394(3) yes
C54 C59 1.393(3) yes
C55 C56 1.375(3) yes
C56 C57 1.392(3) yes
C57 C58 1.395(3) yes
C57 C60 1.448(3) yes
C58 C59 1.386(3) yes
C61 C62 1.514(3) yes
C62 C63 1.523(3) yes
C63 C64 1.529(3) yes
C64 C65 1.518(2) yes
C65 C66 1.534(3) yes
C66 C67 1.519(3) yes
C67 C68 1.522(3) yes
C2 H1 0.970 no
C2 H2 0.970 no
C3 H3 0.970 no
C3 H4 0.970 no
C5 H5 0.960 no
C5 H6 0.960 no
C5 H7 0.960 no
C6 H8 0.960 no
C6 H9 0.960 no
C6 H10 0.960 no
C8 H11 0.930 no
C9 H12 0.930 no
C11 H13 0.930 no
C12 H14 0.930 no
C14 H15 0.930 no
C15 H16 0.930 no
C17 H17 0.930 no
C18 H18 0.930 no
C21 H19 0.930 no
C22 H20 0.930 no
C24 H21 0.930 no
C25 H22 0.930 no
C27 H23 0.970 no
C27 H24 0.970 no
C28 H25 0.970 no
C28 H26 0.970 no
C29 H27 0.970 no
C29 H28 0.970 no
C30 H29 0.970 no
C30 H30 0.970 no
C31 H31 0.970 no
C31 H32 0.970 no
C32 H33 0.970 no
C32 H34 0.970 no
C33 H35 0.970 no
C33 H36 0.970 no
C34 H37 0.960 no
C34 H38 0.960 no
C34 H39 0.960 no
C36 H40 0.970 no
C36 H41 0.970 no
C37 H42 0.970 no
C37 H43 0.970 no
C39 H44 0.960 no
C39 H45 0.960 no
C39 H46 0.960 no
C40 H47 0.960 no
C40 H48 0.960 no
C40 H49 0.960 no
C42 H50 0.930 no
C43 H51 0.930 no
C45 H52 0.930 no
C46 H53 0.930 no
C48 H54 0.930 no
C49 H55 0.930 no
C51 H56 0.930 no
C52 H57 0.930 no
C55 H58 0.930 no
C56 H59 0.930 no
C58 H60 0.930 no
C59 H61 0.930 no
C61 H62 0.970 no
C61 H63 0.970 no
C62 H64 0.970 no
C62 H65 0.970 no
C63 H66 0.970 no
C63 H67 0.970 no
C64 H68 0.970 no
C64 H69 0.970 no
C65 H70 0.970 no
C65 H71 0.970 no
C66 H72 0.970 no
C66 H73 0.970 no
C67 H74 0.970 no
C67 H75 0.970 no
C68 H76 0.960 no
C68 H77 0.960 no
C68 H78 0.960 no

loop_
_geom_contact_atom_site_label_1
_geom_contact_atom_site_label_2
_geom_contact_distance
_geom_contact_publ_flag
_geom_contact_site_symmetry_2
O1 C2 3.539(2) no .
O1 C3 3.564(2) no .
O1 C5 2.834(2) no .
O1 C6 2.942(3) no .
O1 C7 3.187(2) no .
O1 C12 3.223(2) no .
O1 C13 3.009(2) no .
O1 C14 3.125(3) no .
O3 C21 2.731(2) no .
O4 C15 3.244(2) no .
O4 C16 2.676(2) no .
O4 C17 3.431(3) no .
O4 C25 2.836(2) no .
O5 C36 3.563(3) no .
O5 C37 3.554(3) no .
O5 C39 2.929(2) no .
O5 C40 2.8732(19) no .
O5 C41 3.090(2) no .
O5 C46 3.054(2) no .
O5 C47 3.099(2) no .
O5 C52 3.047(2) no .
O6 C63 2.884(2) no .
O7 C59 2.749(2) no .
O8 C49 2.969(2) no .
O8 C50 2.710(2) no .
O8 C55 2.821(2) no .
N1 C12 2.844(2) no .
N1 C14 2.815(3) no .
N2 C22 3.503(3) no .
N2 C24 3.502(3) no .
N3 C46 2.823(2) no .
N3 C52 2.794(2) no .
N4 C56 3.461(3) no .
N4 C58 3.537(3) no .
C1 C13 3.494(3) no .
C1 C14 3.595(3) no .
C2 C8 3.139(3) no .
C2 C13 3.214(2) no .
C2 C14 3.437(3) no .
C3 C7 3.163(3) no .
C3 C14 3.370(3) no .
C3 C18 3.384(3) no .
C4 C7 3.430(3) no .
C5 C8 3.059(3) no .
C5 C12 3.574(3) no .
C6 C18 2.944(3) no .
C7 C10 2.803(3) no .
C8 C11 2.769(2) no .
C9 C12 2.758(2) no .
C11 C27 2.885(3) no .
C13 C16 2.771(3) no .
C14 C17 2.757(3) no .
C15 C18 2.763(3) no .
C15 C19 3.142(3) no .
C17 C19 3.263(3) no .
C20 C23 2.764(3) no .
C21 C24 2.787(2) no .
C22 C25 2.781(3) no .
C35 C47 3.456(2) no .
C36 C42 3.151(3) no .
C36 C47 3.193(3) no .
C37 C41 3.218(2) no .
C37 C48 3.192(3) no .
C38 C41 3.482(2) no .
C39 C42 3.081(3) no .
C40 C48 3.046(3) no .
C40 C52 3.575(2) no .
C41 C44 2.811(3) no .
C42 C45 2.762(3) no .
C43 C46 2.760(3) no .
C45 C61 2.848(3) no .
C47 C50 2.777(3) no .
C48 C51 2.767(2) no .
C49 C52 2.775(2) no .
C49 C53 3.024(3) no .
C51 C53 3.434(3) no .
C54 C57 2.765(3) no .
C55 C58 2.785(3) no .
C56 C59 2.786(3) no .
C62 C65 3.144(3) no .
C64 C67 3.134(3) no .
O1 O7 3.238(2) no 1_565
O1 C18 3.526(2) no 2_586
O1 C51 3.194(3) no 1_565
O2 C64 3.505(2) no .
O3 N2 3.456(2) no 2_676
O4 C55 3.559(2) no 2_676
O5 C11 3.401(2) no 1_545
O5 C19 3.474(3) no 2_576
O5 C20 3.238(2) no 2_576
O5 C21 3.487(2) no 2_576
O5 C27 3.548(2) no 1_545
O7 O1 3.238(2) no 1_545
O8 C24 3.208(2) no 2_676
O8 C25 3.160(2) no 2_676
O8 C67 3.543(2) no 1_645
N2 O3 3.456(2) no 2_676
N2 N4 3.569(2) no 2_666
N2 C15 3.447(3) no 2_676
N2 C19 3.420(3) no 2_676
N2 C60 3.525(3) no 2_666
N4 N2 3.569(2) no 2_666
N4 C22 3.354(3) no 2_666
N4 C26 3.490(3) no 2_666
N4 C53 3.524(3) no 2_666
N4 C54 3.356(2) no 2_666
C9 C63 3.511(3) no .
C11 O5 3.401(2) no 1_565
C15 N2 3.447(3) no 2_676
C18 O1 3.526(2) no 2_586
C19 O5 3.474(3) no 2_576
C19 N2 3.420(3) no 2_676
C20 O5 3.238(2) no 2_576
C20 C26 3.455(3) no 2_676
C21 O5 3.487(2) no 2_576
C21 C23 3.506(3) no 2_676
C21 C26 3.525(3) no 2_676
C21 C40 3.592(3) no 2_576
C22 N4 3.354(3) no 2_666
C22 C23 3.542(3) no 2_676
C22 C24 3.494(3) no 2_676
C23 C21 3.506(3) no 2_676
C23 C22 3.542(3) no 2_676
C24 O8 3.208(2) no 2_676
C24 C22 3.494(3) no 2_676
C24 C29 3.576(3) no 2_586
C25 O8 3.160(2) no 2_676
C26 N4 3.490(3) no 2_666
C26 C20 3.455(3) no 2_676
C26 C21 3.525(3) no 2_676
C27 O5 3.548(2) no 1_565
C29 C24 3.576(3) no 2_586
C40 C21 3.592(3) no 2_576
C43 C43 3.442(2) no 2_475
C51 O1 3.194(3) no 1_545
C53 N4 3.524(3) no 2_666
C54 N4 3.356(2) no 2_666
C54 C60 3.561(2) no 2_666
C55 O4 3.559(2) no 2_676
C57 C57 3.496(2) no 2_666
C60 N2 3.525(3) no 2_666
C60 C54 3.561(2) no 2_666
C63 C9 3.511(3) no .
C64 O2 3.505(2) no .
C67 O8 3.543(2) no 1_465
O1 H6 2.5932 no .
O1 H7 2.9720 no .
O1 H9 2.6809 no .
O1 H10 3.1739 no .
O1 H14 2.6692 no .
O1 H15 2.7317 no .
O2 H12 2.4823 no .
O2 H13 2.6622 no .
O2 H25 2.5072 no .
O2 H26 2.5642 no .
O3 H16 2.5779 no .
O3 H17 2.5679 no .
O3 H19 2.4113 no .
O4 H16 3.2920 no .
O4 H17 3.5828 no .
O4 H22 2.5425 no .
O5 H45 3.1315 no .
O5 H46 2.6776 no .
O5 H48 3.0577 no .
O5 H49 2.6181 no .
O5 H53 2.4750 no .
O5 H57 2.4902 no .
O6 H51 2.4780 no .
O6 H52 2.6643 no .
O6 H64 3.2124 no .
O6 H65 2.5777 no .
O6 H66 2.6368 no .
O6 H67 3.0425 no .
O7 H55 2.6284 no .
O7 H56 2.5303 no .
O7 H61 2.4475 no .
O8 H55 2.7500 no .
O8 H58 2.5245 no .
N1 H1 3.1567 no .
N1 H2 2.7198 no .
N1 H3 2.7681 no .
N1 H4 3.1422 no .
N1 H5 3.2806 no .
N1 H6 2.6401 no .
N1 H7 2.6400 no .
N1 H8 3.2884 no .
N1 H9 2.6408 no .
N1 H10 2.6408 no .
N1 H14 2.4901 no .
N1 H15 2.4632 no .
N2 H20 3.4680 no .
N2 H21 3.4675 no .
N3 H40 2.7519 no .
N3 H41 3.1377 no .
N3 H42 2.7381 no .
N3 H43 3.1452 no .
N3 H44 3.2937 no .
N3 H45 2.6577 no .
N3 H46 2.6577 no .
N3 H47 3.2853 no .
N3 H48 2.6461 no .
N3 H49 2.6461 no .
N3 H53 2.4602 no .
N3 H57 2.4228 no .
N4 H59 3.3990 no .
N4 H60 3.5278 no .
C1 H3 2.7510 no .
C1 H4 3.2621 no .
C1 H10 3.5424 no .
C1 H11 2.6333 no .
C1 H14 2.7406 no .
C1 H15 3.0165 no .
C2 H5 2.8289 no .
C2 H6 3.3859 no .
C2 H7 2.7054 no .
C2 H11 2.9623 no .
C2 H15 3.0918 no .
C3 H8 2.8131 no .
C3 H9 3.3685 no .
C3 H10 2.6883 no .
C3 H15 3.4041 no .
C3 H18 3.4223 no .
C4 H1 3.2776 no .
C4 H2 2.7780 no .
C4 H14 3.2684 no .
C4 H15 2.6966 no .
C4 H18 2.6747 no .
C5 H1 3.0169 no .
C5 H2 2.6295 no .
C5 H11 2.9253 no .
C5 H15 2.9901 no .
C6 H3 2.5778 no .
C6 H4 3.0342 no .
C6 H14 3.1074 no .
C6 H18 2.6448 no .
C7 H1 2.6365 no .
C7 H2 3.3751 no .
C7 H3 3.0031 no .
C7 H5 2.6731 no .
C7 H6 2.6939 no .
C7 H7 3.3350 no .
C7 H10 3.5967 no .
C7 H12 3.2498 no .
C7 H13 3.2678 no .
C8 H1 2.7716 no .
C8 H5 2.7529 no .
C8 H6 3.3459 no .
C8 H14 3.2244 no .
C9 H13 3.2419 no .
C10 H11 3.2335 no .
C10 H14 3.2366 no .
C10 H23 2.6537 no .
C10 H24 2.6889 no .
C11 H12 3.2382 no .
C11 H23 2.7193 no .
C11 H24 2.9773 no .
C12 H3 3.3922 no .
C12 H6 3.4716 no .
C12 H10 3.1114 no .
C12 H11 3.2238 no .
C13 H2 3.0731 no .
C13 H3 3.3408 no .
C13 H4 2.5838 no .
C13 H8 2.7182 no .
C13 H9 2.7317 no .
C13 H10 3.3597 no .
C13 H16 3.2593 no .
C13 H17 3.2584 no .
C14 H2 2.9699 no .
C14 H4 3.4332 no .
C14 H7 3.2024 no .
C14 H18 3.2208 no .
C15 H17 3.2338 no .
C16 H15 3.2064 no .
C16 H18 3.2115 no .
C17 H16 3.2347 no .
C18 H4 3.1147 no .
C18 H8 2.6725 no .
C18 H9 3.0918 no .
C18 H15 3.2195 no .
C19 H16 3.1368 no .
C19 H17 3.3289 no .
C19 H19 2.6937 no .
C19 H22 2.5960 no .
C20 H20 3.2467 no .
C20 H21 3.2401 no .
C21 H22 3.2482 no .
C22 H21 3.2629 no .
C23 H19 3.2388 no .
C23 H22 3.2347 no .
C24 H20 3.2623 no .
C25 H19 3.2482 no .
C26 H20 2.6204 no .
C26 H21 2.6225 no .
C27 H13 2.6114 no .
C27 H27 2.7912 no .
C27 H28 2.6479 no .
C28 H29 2.6375 no .
C28 H30 2.7717 no .
C29 H23 2.7681 no .
C29 H24 2.7145 no .
C29 H31 2.7800 no .
C29 H32 2.7103 no .
C30 H25 2.7849 no .
C30 H26 2.6398 no .
C30 H33 2.6633 no .
C30 H34 2.7470 no .
C31 H27 2.6830 no .
C31 H28 2.8133 no .
C31 H35 2.7210 no .
C31 H36 2.7853 no .
C32 H29 2.7441 no .
C32 H30 2.6726 no .
C32 H37 3.3509 no .
C32 H38 2.7229 no .
C32 H39 2.7230 no .
C33 H31 2.7126 no .
C33 H32 2.7935 no .
C34 H33 2.6698 no .
C34 H34 2.7364 no .
C35 H42 2.7786 no .
C35 H43 3.2713 no .
C35 H50 2.6498 no .
C35 H53 2.7319 no .
C35 H57 3.2177 no .
C36 H44 2.8048 no .
C36 H45 2.6776 no .
C36 H46 3.3660 no .
C36 H50 3.0010 no .
C37 H47 2.8124 no .
C37 H48 2.6955 no .
C37 H49 3.3720 no .
C37 H54 3.0410 no .
C38 H40 2.7614 no .
C38 H41 3.2570 no .
C38 H45 3.5971 no .
C38 H53 3.3186 no .
C38 H54 2.6625 no .
C38 H57 2.7160 no .
C39 H40 2.5739 no .
C39 H41 3.0152 no .
C39 H50 2.9232 no .
C39 H57 3.1157 no .
C40 H42 2.6005 no .
C40 H43 3.0144 no .
C40 H53 3.2805 no .
C40 H54 2.9127 no .
C41 H40 3.3512 no .
C41 H41 2.6007 no .
C41 H42 3.0847 no .
C41 H44 2.6923 no .
C41 H45 3.3491 no .
C41 H46 2.7204 no .
C41 H51 3.2581 no .
C41 H52 3.2629 no .
C42 H41 2.7706 no .
C42 H44 2.7783 no .
C42 H46 3.3660 no .
C42 H53 3.2235 no .
C43 H52 3.2369 no .
C44 H50 3.2330 no .
C44 H53 3.2388 no .
C44 H62 2.5903 no .
C44 H63 2.6857 no .
C45 H51 3.2352 no .
C45 H62 2.7700 no .
C45 H63 2.8111 no .
C46 H42 3.4287 no .
C46 H46 3.5378 no .
C46 H48 3.3493 no .
C46 H50 3.2220 no .
C47 H40 3.0507 no .
C47 H42 3.3619 no .
C47 H43 2.6171 no .
C47 H47 2.6771 no .
C47 H48 3.3359 no .
C47 H49 2.6900 no .
C47 H55 3.2615 no .
C47 H56 3.2595 no .
C48 H43 2.8335 no .
C48 H47 2.7431 no .
C48 H49 3.3021 no .
C48 H57 3.2349 no .
C49 H56 3.2445 no .
C50 H54 3.2242 no .
C50 H57 3.2185 no .
C51 H55 3.2442 no .
C52 H40 3.3991 no .
C52 H45 3.1966 no .
C52 H49 3.4764 no .
C52 H54 3.2335 no .
C53 H55 2.8982 no .
C53 H56 3.5778 no .
C53 H58 2.5894 no .
C53 H61 2.7056 no .
C54 H59 3.2417 no .
C54 H60 3.2481 no .
C55 H61 3.2543 no .
C56 H60 3.2610 no .
C57 H58 3.2330 no .
C57 H61 3.2426 no .
C58 H59 3.2605 no .
C59 H58 3.2532 no .
C60 H59 2.5916 no .
C60 H60 2.6450 no .
C61 H52 2.5662 no .
C61 H66 2.7917 no .
C61 H67 2.6306 no .
C62 H68 2.7445 no .
C62 H69 3.3734 no .
C62 H70 2.8801 no .
C62 H71 3.3386 no .
C63 H62 2.7442 no .
C63 H63 3.3643 no .
C63 H70 2.8134 no .
C63 H71 2.7045 no .
C64 H64 2.6689 no .
C64 H65 2.8282 no .
C64 H72 2.7189 no .
C64 H73 3.3641 no .
C64 H74 2.8142 no .
C64 H75 3.4202 no .
C65 H64 3.2882 no .
C65 H65 2.9136 no .
C65 H66 2.7615 no .
C65 H67 3.3812 no .
C65 H74 2.7585 no .
C65 H75 2.7411 no .
C66 H68 2.7757 no .
C66 H69 2.6634 no .
C66 H76 3.3527 no .
C66 H77 2.7288 no .
C66 H78 2.7286 no .
C67 H68 2.8519 no .
C67 H69 3.3198 no .
C67 H70 2.7427 no .
C67 H71 3.3793 no .
C68 H72 2.7176 no .
C68 H73 2.6999 no .
H1 H3 2.3118 no .
H1 H4 2.5190 no .
H1 H5 2.9720 no .
H1 H7 3.2861 no .
H1 H11 2.4418 no .
H2 H3 2.8569 no .
H2 H4 2.3153 no .
H2 H5 2.8813 no .
H2 H6 3.5185 no .
H2 H7 2.4208 no .
H2 H11 3.5498 no .
H2 H15 2.6074 no .
H3 H8 2.8020 no .
H3 H9 3.4777 no .
H3 H10 2.3804 no .
H3 H14 3.3822 no .
H4 H8 3.0023 no .
H4 H10 3.3148 no .
H4 H18 3.1260 no .
H5 H11 2.3905 no .
H6 H11 3.4010 no .
H6 H14 3.5988 no .
H6 H15 3.3796 no .
H7 H15 2.3055 no .
H8 H18 2.1002 no .
H9 H14 3.2437 no .
H9 H18 2.8824 no .
H10 H14 2.4897 no .
H10 H18 3.5210 no .
H11 H12 2.2918 no .
H13 H14 2.3216 no .
H13 H23 2.2130 no .
H13 H24 2.6561 no .
H15 H16 2.3103 no .
H17 H18 2.3139 no .
H19 H20 2.3157 no .
H21 H22 2.3123 no .
H23 H25 2.8333 no .
H23 H26 2.3386 no .
H23 H27 3.1590 no .
H23 H28 2.5336 no .
H24 H25 2.3796 no .
H24 H26 2.8343 no .
H24 H27 2.6276 no .
H24 H28 2.8591 no .
H25 H27 2.3059 no .
H25 H28 2.8287 no .
H25 H29 2.5486 no .
H25 H30 3.1749 no .
H26 H27 2.8285 no .
H26 H28 2.4183 no .
H26 H29 2.7491 no .
H26 H30 2.5364 no .
H27 H29 2.4078 no .
H27 H30 2.8240 no .
H27 H31 2.5570 no .
H27 H32 2.8601 no .
H28 H29 2.8234 no .
H28 H30 2.3033 no .
H28 H31 3.1676 no .
H28 H32 2.6218 no .
H29 H31 2.3276 no .
H29 H32 2.8276 no .
H29 H33 2.5175 no .
H29 H34 3.0811 no .
H30 H31 2.8273 no .
H30 H32 2.3835 no .
H30 H33 2.8435 no .
H30 H34 2.5304 no .
H31 H33 2.3847 no .
H31 H34 2.8239 no .
H31 H35 2.5107 no .
H31 H36 3.0125 no .
H32 H33 2.8232 no .
H32 H34 2.3189 no .
H32 H35 3.0381 no .
H32 H36 2.6666 no .
H33 H35 2.3790 no .
H33 H36 2.8249 no .
H33 H37 3.5486 no .
H33 H38 2.9315 no .
H33 H39 2.5046 no .
H34 H35 2.8254 no .
H34 H36 2.3268 no .
H34 H37 3.5970 no .
H34 H38 2.5747 no .
H34 H39 3.0329 no .
H35 H37 2.3347 no .
H35 H38 2.8233 no .
H35 H39 2.3482 no .
H36 H37 2.3346 no .
H36 H38 2.3480 no .
H36 H39 2.8234 no .
H40 H42 2.8502 no .
H40 H43 2.3026 no .
H40 H44 2.8060 no .
H40 H45 2.3660 no .
H40 H46 3.4721 no .
H40 H50 3.5387 no .
H40 H57 3.3231 no .
H41 H42 2.3040 no .
H41 H43 2.5173 no .
H41 H44 2.9748 no .
H41 H45 3.2879 no .
H41 H50 2.4926 no .
H42 H47 2.8377 no .
H42 H48 2.3997 no .
H42 H49 3.4951 no .
H42 H53 3.3789 no .
H42 H54 3.5980 no .
H43 H47 2.9701 no .
H43 H48 3.2935 no .
H43 H54 2.5417 no .
H44 H50 2.3834 no .
H45 H57 2.5252 no .
H46 H50 3.3848 no .
H46 H57 3.2566 no .
H47 H54 2.3693 no .
H48 H53 2.6940 no .
H49 H53 3.4348 no .
H49 H54 3.3536 no .
H50 H51 2.2950 no .
H52 H53 2.3133 no .
H52 H62 2.3924 no .
H52 H63 2.3378 no .
H54 H55 2.3127 no .
H56 H57 2.3151 no .
H58 H59 2.3061 no .
H60 H61 2.3217 no .
H62 H64 2.3509 no .
H62 H65 2.8323 no .
H62 H66 3.1324 no .
H62 H67 2.4888 no .
H63 H64 2.3461 no .
H63 H65 2.3382 no .
H63 H67 3.5360 no .
H64 H66 2.8210 no .
H64 H67 2.4192 no .
H64 H68 2.4990 no .
H64 H69 3.5462 no .
H64 H70 2.8915 no .
H65 H66 2.2919 no .
H65 H67 2.8206 no .
H65 H68 3.1385 no .
H65 H70 2.4851 no .
H65 H71 2.9674 no .
H66 H68 2.8272 no .
H66 H69 2.3499 no .
H66 H70 3.1169 no .
H66 H71 2.5406 no .
H67 H68 2.3477 no .
H67 H69 2.3059 no .
H67 H71 3.5736 no .
H68 H70 2.3022 no .
H68 H71 2.8176 no .
H68 H72 3.0559 no .
H68 H74 2.3294 no .
H68 H75 3.0414 no .
H69 H70 2.8168 no .
H69 H71 2.3913 no .
H69 H72 2.4733 no .
H69 H73 3.5299 no .
H69 H74 2.9202 no .
H70 H72 2.8342 no .
H70 H73 2.3699 no .
H70 H74 3.0182 no .
H70 H75 2.5615 no .
H71 H72 2.3672 no .
H71 H73 2.3082 no .
H71 H75 3.5920 no .
H72 H74 2.3420 no .
H72 H75 2.8231 no .
H72 H76 3.5835 no .
H72 H77 2.5563 no .
H72 H78 3.0034 no .
H73 H74 2.8231 no .
H73 H75 2.3558 no .
H73 H76 3.5706 no .
H73 H77 2.9766 no .
H73 H78 2.5375 no .
H74 H76 2.3349 no .
H74 H77 2.3491 no .
H74 H78 2.8240 no .
H75 H76 2.3349 no .
H75 H77 2.8240 no .
H75 H78 2.3491 no .
O1 H8 3.5173 no 2_586
O1 H9 3.2806 no 2_586
O1 H18 3.1736 no 2_586
O1 H56 2.5640 no 1_565
O1 H61 2.9961 no 1_565
O2 H12 2.7108 no 2_485
O2 H46 2.7487 no 1_565
O2 H69 2.5984 no .
O3 H47 3.1086 no .
O3 H49 2.7033 no 2_576
O3 H54 3.0253 no .
O4 H10 3.3317 no 2_586
O4 H13 2.9837 no 2_586
O4 H14 3.2307 no 2_586
O4 H58 3.0653 no 2_676
O4 H59 3.4366 no 2_676
O4 H60 2.7879 no 1_565
O5 H13 2.7043 no 1_545
O5 H23 2.5937 no 1_545
O6 H30 3.4490 no 1_545
O6 H32 3.5906 no 1_545
O6 H34 2.8262 no 1_545
O6 H44 3.4058 no 2_475
O6 H50 3.5840 no 2_475
O7 H8 3.3739 no 2_576
O7 H18 2.8961 no 2_576
O7 H74 3.5505 no 1_645
O8 H21 2.6340 no 2_676
O8 H22 2.5244 no 2_676
O8 H24 2.7854 no 1_645
O8 H27 3.1707 no 1_645
O8 H68 2.9174 no 1_645
O8 H74 2.6332 no 1_645
N1 H56 3.3919 no 1_565
N2 H16 2.5937 no 2_676
N2 H32 2.8778 no 2_586
N2 H52 3.1240 no 2_576
N2 H60 3.3809 no 2_666
N2 H63 2.8485 no 2_576
N3 H23 3.5041 no 1_545
N4 H3 3.5488 no 1_645
N4 H4 3.5464 no 1_645
N4 H8 3.3894 no 1_645
N4 H20 2.4826 no 2_666
N4 H52 3.4785 no 1_645
C2 H42 3.5106 no .
C3 H59 3.4950 no 1_465
C5 H37 2.9804 no 1_645
C5 H56 3.3615 no 1_565
C6 H9 3.4351 no 2_586
C6 H59 3.2260 no 1_465
C6 H61 3.1183 no 2_576
C7 H56 3.5292 no 1_565
C8 H25 3.3214 no 2_485
C8 H67 3.2886 no .
C8 H72 2.9591 no 2_485
C9 H12 3.3105 no 2_485
C9 H25 3.4744 no 2_485
C9 H66 3.2957 no .
C9 H67 2.9836 no .
C9 H69 3.2441 no .
C9 H69 3.4498 no 2_485
C9 H71 3.5813 no 2_485
C9 H72 3.1562 no 2_485
C10 H12 3.5013 no 2_485
C10 H46 3.2676 no 1_565
C10 H67 3.1540 no .
C10 H69 3.0103 no .
C11 H46 3.5605 no 1_565
C11 H57 3.1696 no 1_565
C11 H58 3.3721 no 1_465
C11 H67 3.5751 no .
C12 H56 3.2661 no 1_565
C12 H57 3.2859 no 1_565
C13 H9 3.0314 no 2_586
C14 H9 3.3636 no 2_586
C14 H42 3.2230 no .
C14 H60 3.5606 no 1_565
C14 H61 3.4510 no 1_565
C15 H42 3.3523 no .
C15 H43 3.3621 no .
C15 H47 3.5637 no .
C15 H60 2.9867 no 1_565
C16 H47 2.9546 no .
C16 H49 3.5332 no 2_576
C16 H54 3.5975 no .
C17 H9 3.5286 no 2_586
C17 H47 3.0081 no .
C17 H48 3.4433 no .
C17 H49 3.5276 no 2_576
C18 H9 3.1139 no 2_586
C18 H48 3.4744 no .
C19 H13 3.3795 no 2_586
C19 H49 3.3709 no 2_576
C19 H60 3.4995 no 1_565
C20 H49 3.4130 no 2_576
C21 H48 3.3205 no 2_576
C21 H49 2.9705 no 2_576
C21 H53 3.3343 no 2_576
C21 H54 3.4443 no .
C21 H55 3.1731 no .
C22 H52 3.4405 no 2_576
C22 H53 3.0577 no 2_576
C22 H55 3.2880 no .
C23 H28 3.3126 no 2_586
C23 H52 3.2640 no 2_576
C23 H53 3.3555 no 2_576
C24 H20 3.4737 no 2_676
C24 H27 3.3434 no 2_586
C24 H28 2.9063 no 2_586
C24 H55 3.1393 no 2_676
C25 H13 3.5947 no 2_586
C25 H20 3.5210 no 2_676
C25 H23 3.3681 no 2_586
C25 H24 3.4069 no 2_586
C25 H58 3.3882 no 2_676
C26 H28 3.5147 no 2_586
C26 H32 3.1841 no 2_586
C26 H52 2.9138 no 2_576
C26 H63 3.4707 no 2_576
C27 H22 3.5590 no 2_586
C27 H46 2.8105 no 1_565
C27 H69 3.0116 no .
C28 H11 3.4116 no 2_485
C28 H12 3.5514 no 2_485
C28 H46 3.1606 no 1_565
C28 H51 3.5633 no 2_485
C28 H69 3.5199 no .
C28 H72 3.5659 no .
C29 H21 3.1250 no 2_586
C29 H77 3.3035 no .
C30 H50 3.2384 no 2_485
C30 H51 3.2145 no 2_485
C30 H77 3.2390 no .
C31 H39 3.4055 no 2_395
C31 H63 3.4003 no 1_565
C32 H39 3.0946 no 2_395
C32 H41 3.4668 no 2_485
C32 H50 3.0670 no 2_485
C32 H63 3.3774 no 1_565
C32 H65 3.3352 no 1_565
C33 H33 3.5147 no 2_395
C33 H39 3.3527 no 2_395
C33 H41 3.3639 no 1_465
C33 H43 3.5578 no 1_465
C33 H65 3.1137 no 1_565
C34 H5 3.5157 no 1_465
C34 H7 3.3284 no 1_465
C34 H33 3.1389 no 2_395
C34 H40 3.3871 no 2_485
C34 H65 3.1112 no 1_565
C34 H70 3.5785 no 1_565
C34 H77 3.2765 no 2_395
C34 H78 3.2356 no 2_395
C36 H33 3.4773 no 2_485
C36 H35 2.9284 no 1_645
C36 H39 3.4222 no 2_485
C37 H2 3.5302 no .
C37 H35 3.2107 no 1_645
C39 H23 3.2501 no 1_545
C39 H26 3.3815 no 1_545
C39 H66 3.5728 no 2_475
C39 H71 3.2958 no 2_475
C40 H19 3.0859 no 2_576
C40 H47 3.4843 no 2_576
C42 H1 3.4461 no .
C42 H30 3.1743 no 2_485
C42 H34 3.4646 no 2_485
C42 H51 3.1901 no 2_475
C43 H1 3.0849 no .
C43 H30 3.3573 no 1_545
C43 H30 3.1121 no 2_485
C43 H50 3.5571 no 2_475
C43 H51 3.0974 no 2_475
C44 H1 3.0976 no .
C44 H30 3.1290 no 1_545
C44 H34 3.5599 no 1_545
C45 H1 3.4478 no .
C45 H4 3.1980 no .
C45 H28 3.3089 no 1_545
C45 H30 3.4411 no 1_545
C46 H4 3.2735 no .
C46 H28 3.2867 no 1_545
C47 H17 2.9679 no 2_576
C48 H17 3.1904 no 2_576
C48 H19 3.1288 no .
C49 H17 3.2499 no 2_576
C49 H18 3.4554 no 2_576
C49 H19 3.1244 no .
C49 H21 3.1223 no 2_676
C50 H17 3.0860 no 2_576
C50 H18 3.0349 no 2_576
C50 H74 3.5272 no 1_645
C50 H75 3.5947 no 1_645
C50 H76 3.5771 no 1_645
C51 H6 3.4173 no 1_545
C51 H14 3.4968 no 1_545
C51 H17 2.8768 no 2_576
C51 H18 3.5043 no 2_576
C51 H75 3.2032 no 1_645
C51 H76 3.1579 no 1_645
C52 H17 2.7977 no 2_576
C52 H76 3.1720 no 1_645
C53 H22 3.2103 no 2_676
C53 H68 3.0395 no 1_645
C53 H74 3.1148 no 1_645
C54 H64 3.1298 no 1_645
C54 H68 3.0733 no 1_645
C55 H22 3.1400 no 2_676
C55 H64 3.2089 no 1_645
C55 H67 3.2474 no 1_645
C55 H68 3.0883 no 1_645
C56 H3 3.3580 no 1_645
C56 H10 3.3149 no 1_645
C56 H62 3.0350 no 1_645
C56 H64 3.3112 no 1_645
C56 H67 3.3483 no 1_645
C57 H62 3.0064 no 1_645
C57 H64 3.3253 no 1_645
C58 H8 3.5842 no 2_576
C58 H16 3.3849 no 1_545
C58 H64 3.2288 no 1_645
C59 H8 2.9874 no 2_576
C59 H64 3.1249 no 1_645
C60 H3 3.4747 no 1_645
C60 H20 3.4846 no 2_666
C60 H62 3.1685 no 1_645
C61 H32 3.4837 no 1_545
C61 H34 3.1563 no 1_545
C61 H36 3.5241 no 1_545
C62 H34 3.3556 no 1_545
C62 H36 3.2972 no 1_545
C62 H38 3.3861 no 1_545
C63 H12 3.4998 no .
C64 H24 3.2490 no .
C65 H38 3.5095 no 1_545
C65 H78 3.1212 no 2_385
C66 H5 3.5062 no 2_485
C66 H25 3.4330 no .
C66 H73 3.2504 no 2_385
C66 H78 3.2244 no 2_385
C67 H25 3.5722 no .
C67 H27 3.5062 no .
C67 H56 3.5800 no 1_465
C67 H73 3.1581 no 2_385
C68 H5 3.5649 no 2_485
C68 H27 3.3015 no .
C68 H29 3.5857 no .
C68 H31 3.5567 no .
C68 H37 3.3610 no 2_395
C68 H38 3.3915 no 2_395
C68 H39 3.4711 no 2_395
C68 H73 3.2326 no 2_385
H1 C42 3.4461 no .
H1 C43 3.0849 no .
H1 C44 3.0976 no .
H1 C45 3.4478 no .
H1 H51 3.3635 no .
H2 C37 3.5302 no .
H2 H37 3.5855 no 1_645
H2 H41 3.3530 no .
H2 H42 2.6779 no .
H3 N4 3.5488 no 1_465
H3 C56 3.3580 no 1_465
H3 C60 3.4747 no 1_465
H3 H52 3.5295 no .
H3 H59 2.5923 no 1_465
H3 H62 2.9225 no .
H4 N4 3.5464 no 1_465
H4 C45 3.1980 no .
H4 C46 3.2735 no .
H4 H42 3.2583 no .
H4 H48 3.3059 no .
H4 H52 3.2167 no .
H4 H53 3.3428 no .
H5 C34 3.5157 no 1_645
H5 C66 3.5062 no 2_485
H5 C68 3.5649 no 2_485
H5 H37 2.5878 no 1_645
H5 H72 2.9738 no 2_485
H5 H73 3.1758 no 2_485
H5 H77 3.0532 no 2_485
H5 H78 3.2858 no 2_485
H6 C51 3.4173 no 1_565
H6 H37 3.5608 no 1_645
H6 H56 2.5062 no 1_565
H6 H70 3.5294 no 1_655
H6 H73 3.3454 no 2_485
H6 H75 2.8155 no 1_655
H7 C34 3.3284 no 1_645
H7 H36 3.3053 no 1_645
H7 H37 2.5171 no 1_645
H7 H38 3.5659 no 1_645
H8 O1 3.5173 no 2_586
H8 O7 3.3739 no 2_576
H8 N4 3.3894 no 1_465
H8 C58 3.5842 no 2_576
H8 C59 2.9874 no 2_576
H8 H59 3.2786 no 1_465
H8 H60 3.5544 no 2_576
H8 H61 2.4628 no 2_576
H9 O1 3.2806 no 2_586
H9 C6 3.4351 no 2_586
H9 C13 3.0314 no 2_586
H9 C14 3.3636 no 2_586
H9 C17 3.5286 no 2_586
H9 C18 3.1139 no 2_586
H9 H9 2.6846 no 2_586
H9 H18 3.4138 no 2_586
H9 H61 3.1160 no 2_576
H10 O4 3.3317 no 2_586
H10 C56 3.3149 no 1_465
H10 H59 2.4372 no 1_465
H10 H60 3.3493 no 2_576
H10 H61 3.3297 no 2_576
H11 C28 3.4116 no 2_485
H11 H25 2.6201 no 2_485
H11 H26 3.3389 no 2_485
H11 H29 3.5562 no 2_485
H11 H72 2.6990 no 2_485
H12 O2 2.7108 no 2_485
H12 C9 3.3105 no 2_485
H12 C10 3.5013 no 2_485
H12 C28 3.5514 no 2_485
H12 C63 3.4998 no .
H12 H12 2.5917 no 2_485
H12 H25 2.9379 no 2_485
H12 H26 3.5722 no 2_485
H12 H66 3.0856 no .
H12 H67 3.2171 no .
H12 H69 3.0857 no .
H12 H69 2.7922 no 2_485
H12 H71 3.5105 no 2_485
H12 H72 3.0443 no 2_485
H13 O4 2.9837 no 2_586
H13 O5 2.7043 no 1_565
H13 C19 3.3795 no 2_586
H13 C25 3.5947 no 2_586
H13 H22 3.2131 no 2_586
H13 H46 3.3990 no 1_565
H13 H57 3.0745 no 1_565
H13 H58 3.1224 no 1_465
H14 O4 3.2307 no 2_586
H14 C51 3.4968 no 1_565
H14 H17 3.4699 no 2_586
H14 H56 3.0275 no 1_565
H14 H57 3.2484 no 1_565
H14 H59 3.5107 no 1_465
H15 H36 3.5939 no 1_645
H15 H42 3.3931 no .
H15 H61 3.1534 no 1_565
H16 N2 2.5937 no 2_676
H16 C58 3.3849 no 1_565
H16 H36 3.4936 no 1_645
H16 H42 3.5790 no .
H16 H43 3.2096 no .
H16 H60 2.6572 no 1_565
H17 C47 2.9679 no 2_576
H17 C48 3.1904 no 2_576
H17 C49 3.2499 no 2_576
H17 C50 3.0860 no 2_576
H17 C51 2.8768 no 2_576
H17 C52 2.7977 no 2_576
H17 H14 3.4699 no 2_586
H17 H47 3.1388 no .
H17 H49 2.9758 no 2_576
H17 H56 3.3380 no 2_576
H17 H57 3.2170 no 2_576
H18 O1 3.1736 no 2_586
H18 O7 2.8961 no 2_576
H18 C49 3.4554 no 2_576
H18 C50 3.0349 no 2_576
H18 C51 3.5043 no 2_576
H18 H9 3.4138 no 2_586
H18 H61 3.5141 no 2_576
H19 C40 3.0859 no 2_576
H19 C48 3.1288 no .
H19 C49 3.1244 no .
H19 H47 3.5889 no 2_576
H19 H48 2.8868 no 2_576
H19 H49 2.4531 no 2_576
H19 H54 2.5946 no .
H19 H55 2.5949 no .
H20 N4 2.4826 no 2_666
H20 C24 3.4737 no 2_676
H20 C25 3.5210 no 2_676
H20 C60 3.4846 no 2_666
H20 H52 3.2669 no 2_576
H20 H53 3.2142 no 2_576
H20 H55 2.8280 no .
H21 O8 2.6340 no 2_676
H21 C29 3.1250 no 2_586
H21 C49 3.1223 no 2_676
H21 H24 3.4429 no 2_586
H21 H27 2.6885 no 2_586
H21 H28 2.6579 no 2_586
H21 H55 2.5422 no 2_676
H22 O8 2.5244 no 2_676
H22 C27 3.5590 no 2_586
H22 C53 3.2103 no 2_676
H22 C55 3.1400 no 2_676
H22 H13 3.2131 no 2_586
H22 H23 3.2568 no 2_586
H22 H24 2.9486 no 2_586
H22 H58 2.4655 no 2_676
H23 O5 2.5937 no 1_565
H23 N3 3.5041 no 1_565
H23 C25 3.3681 no 2_586
H23 C39 3.2501 no 1_565
H23 H22 3.2568 no 2_586
H23 H46 2.3446 no 1_565
H24 O8 2.7854 no 1_465
H24 C25 3.4069 no 2_586
H24 C64 3.2490 no .
H24 H21 3.4429 no 2_586
H24 H22 2.9486 no 2_586
H24 H58 2.9622 no 1_465
H24 H68 2.9379 no .
H24 H69 2.6527 no .
H24 H74 3.2155 no .
H25 C8 3.3214 no 2_485
H25 C9 3.4744 no 2_485
H25 C66 3.4330 no .
H25 C67 3.5722 no .
H25 H11 2.6201 no 2_485
H25 H12 2.9379 no 2_485
H25 H69 3.0061 no .
H25 H72 2.6430 no .
H25 H74 3.1636 no .
H25 H77 3.0539 no .
H26 C39 3.3815 no 1_565
H26 H11 3.3389 no 2_485
H26 H12 3.5722 no 2_485
H26 H44 3.3836 no 1_565
H26 H46 2.5987 no 1_565
H26 H51 2.7409 no 2_485
H27 O8 3.1707 no 1_465
H27 C24 3.3434 no 2_586
H27 C67 3.5062 no .
H27 C68 3.3015 no .
H27 H21 2.6885 no 2_586
H27 H74 2.8700 no .
H27 H76 3.2481 no .
H27 H77 2.7845 no .
H28 C23 3.3126 no 2_586
H28 C24 2.9063 no 2_586
H28 C26 3.5147 no 2_586
H28 C45 3.3089 no 1_565
H28 C46 3.2867 no 1_565
H28 H21 2.6579 no 2_586
H28 H52 3.4053 no 1_565
H28 H53 3.3590 no 1_565
H29 C68 3.5857 no .
H29 H11 3.5562 no 2_485
H29 H37 3.4048 no 2_395
H29 H39 3.3952 no 2_395
H29 H50 3.1340 no 2_485
H29 H51 3.1420 no 2_485
H29 H77 2.6581 no .
H30 O6 3.4490 no 1_565
H30 C42 3.1743 no 2_485
H30 C43 3.3573 no 1_565
H30 C43 3.1121 no 2_485
H30 C44 3.1290 no 1_565
H30 C45 3.4411 no 1_565
H30 H50 2.5962 no 2_485
H30 H51 2.4778 no 2_485
H31 C68 3.5567 no .
H31 H39 2.9372 no 2_395
H31 H40 3.2158 no 1_465
H31 H43 3.2122 no 1_465
H31 H76 3.1803 no .
H31 H77 3.0296 no .
H32 O6 3.5906 no 1_565
H32 N2 2.8778 no 2_586
H32 C26 3.1841 no 2_586
H32 C61 3.4837 no 1_565
H32 H52 3.3692 no 1_565
H32 H63 2.6763 no 1_565
H33 C33 3.5147 no 2_395
H33 C34 3.1389 no 2_395
H33 C36 3.4773 no 2_485
H33 H35 3.0292 no 2_395
H33 H37 3.2142 no 2_395
H33 H39 2.4555 no 2_395
H33 H40 3.4904 no 2_485
H33 H41 2.6848 no 2_485
H33 H50 2.7761 no 2_485
H34 O6 2.8262 no 1_565
H34 C42 3.4646 no 2_485
H34 C44 3.5599 no 1_565
H34 C61 3.1563 no 1_565
H34 C62 3.3556 no 1_565
H34 H41 3.4063 no 2_485
H34 H44 2.9363 no 2_485
H34 H50 2.5359 no 2_485
H34 H63 2.8793 no 1_565
H34 H65 2.6824 no 1_565
H35 C36 2.9284 no 1_465
H35 C37 3.2107 no 1_465
H35 H33 3.0292 no 2_395
H35 H39 2.8662 no 2_395
H35 H40 2.8979 no 1_465
H35 H41 2.4246 no 1_465
H35 H42 3.4114 no 1_465
H35 H43 2.8197 no 1_465
H36 C61 3.5241 no 1_565
H36 C62 3.2972 no 1_565
H36 H7 3.3053 no 1_465
H36 H15 3.5939 no 1_465
H36 H16 3.4936 no 1_465
H36 H43 3.4433 no 1_465
H36 H63 2.9409 no 1_565
H36 H64 3.3222 no 1_565
H36 H65 2.6649 no 1_565
H37 C5 2.9804 no 1_465
H37 C68 3.3610 no 2_395
H37 H2 3.5855 no 1_465
H37 H5 2.5878 no 1_465
H37 H6 3.5608 no 1_465
H37 H7 2.5171 no 1_465
H37 H29 3.4048 no 2_395
H37 H33 3.2142 no 2_395
H37 H65 3.4982 no 1_565
H37 H70 3.5047 no 1_565
H37 H77 2.8875 no 2_395
H37 H78 3.0159 no 2_395
H38 C62 3.3861 no 1_565
H38 C65 3.5095 no 1_565
H38 C68 3.3915 no 2_395
H38 H7 3.5659 no 1_465
H38 H40 3.1330 no 2_485
H38 H44 3.1276 no 2_485
H38 H45 3.3084 no 2_485
H38 H65 2.4255 no 1_565
H38 H70 2.8141 no 1_565
H38 H71 3.3079 no 1_565
H38 H76 3.4970 no 2_395
H38 H77 3.3238 no 2_395
H38 H78 2.8360 no 2_395
H39 C31 3.4055 no 2_395
H39 C32 3.0946 no 2_395
H39 C33 3.3527 no 2_395
H39 C36 3.4222 no 2_485
H39 C68 3.4711 no 2_395
H39 H29 3.3952 no 2_395
H39 H31 2.9372 no 2_395
H39 H33 2.4555 no 2_395
H39 H35 2.8662 no 2_395
H39 H39 3.3461 no 2_395
H39 H40 2.7675 no 2_485
H39 H41 3.1841 no 2_485
H39 H76 3.4293 no 2_395
H39 H77 3.0849 no 2_395
H39 H78 3.3350 no 2_395
H40 C34 3.3871 no 2_485
H40 H31 3.2158 no 1_645
H40 H33 3.4904 no 2_485
H40 H35 2.8979 no 1_645
H40 H38 3.1330 no 2_485
H40 H39 2.7675 no 2_485
H40 H76 3.0372 no 1_645
H41 C32 3.4668 no 2_485
H41 C33 3.3639 no 1_645
H41 H2 3.3530 no .
H41 H33 2.6848 no 2_485
H41 H34 3.4063 no 2_485
H41 H35 2.4246 no 1_645
H41 H39 3.1841 no 2_485
H42 C2 3.5106 no .
H42 C14 3.2230 no .
H42 C15 3.3523 no .
H42 H2 2.6779 no .
H42 H4 3.2583 no .
H42 H15 3.3931 no .
H42 H16 3.5790 no .
H42 H35 3.4114 no 1_645
H43 C15 3.3621 no .
H43 C33 3.5578 no 1_645
H43 H16 3.2096 no .
H43 H31 3.2122 no 1_645
H43 H35 2.8197 no 1_645
H43 H36 3.4433 no 1_645
H44 O6 3.4058 no 2_475
H44 H26 3.3836 no 1_545
H44 H34 2.9363 no 2_485
H44 H38 3.1276 no 2_485
H44 H65 3.2265 no 2_475
H44 H66 3.0472 no 2_475
H44 H71 3.2284 no 2_475
H45 H38 3.3084 no 2_485
H45 H71 2.7057 no 2_475
H45 H76 3.4755 no 1_645
H45 H78 3.5925 no 1_645
H46 O2 2.7487 no 1_545
H46 C10 3.2676 no 1_545
H46 C11 3.5605 no 1_545
H46 C27 2.8105 no 1_545
H46 C28 3.1606 no 1_545
H46 H13 3.3990 no 1_545
H46 H23 2.3446 no 1_545
H46 H26 2.5987 no 1_545
H46 H66 3.4557 no 2_475
H46 H71 3.4624 no 2_475
H47 O3 3.1086 no .
H47 C15 3.5637 no .
H47 C16 2.9546 no .
H47 C17 3.0081 no .
H47 C40 3.4843 no 2_576
H47 H17 3.1388 no .
H47 H19 3.5889 no 2_576
H47 H47 3.0208 no 2_576
H47 H49 3.0490 no 2_576
H48 C17 3.4433 no .
H48 C18 3.4744 no .
H48 C21 3.3205 no 2_576
H48 H4 3.3059 no .
H48 H19 2.8868 no 2_576
H49 O3 2.7033 no 2_576
H49 C16 3.5332 no 2_576
H49 C17 3.5276 no 2_576
H49 C19 3.3709 no 2_576
H49 C20 3.4130 no 2_576
H49 C21 2.9705 no 2_576
H49 H17 2.9758 no 2_576
H49 H19 2.4531 no 2_576
H49 H47 3.0490 no 2_576
H49 H54 3.5172 no 2_576
H50 O6 3.5840 no 2_475
H50 C30 3.2384 no 2_485
H50 C32 3.0670 no 2_485
H50 C43 3.5571 no 2_475
H50 H29 3.1340 no 2_485
H50 H30 2.5962 no 2_485
H50 H33 2.7761 no 2_485
H50 H34 2.5359 no 2_485
H50 H51 3.1642 no 2_475
H51 C28 3.5633 no 2_485
H51 C30 3.2145 no 2_485
H51 C42 3.1901 no 2_475
H51 C43 3.0974 no 2_475
H51 H1 3.3635 no .
H51 H26 2.7409 no 2_485
H51 H29 3.1420 no 2_485
H51 H30 2.4778 no 2_485
H51 H50 3.1642 no 2_475
H51 H51 3.0120 no 2_475
H52 N2 3.1240 no 2_576
H52 N4 3.4785 no 1_465
H52 C22 3.4405 no 2_576
H52 C23 3.2640 no 2_576
H52 C26 2.9138 no 2_576
H52 H3 3.5295 no .
H52 H4 3.2167 no .
H52 H20 3.2669 no 2_576
H52 H28 3.4053 no 1_545
H52 H32 3.3692 no 1_545
H53 C21 3.3343 no 2_576
H53 C22 3.0577 no 2_576
H53 C23 3.3555 no 2_576
H53 H4 3.3428 no .
H53 H20 3.2142 no 2_576
H53 H28 3.3590 no 1_545
H54 O3 3.0253 no .
H54 C16 3.5975 no .
H54 C21 3.4443 no .
H54 H19 2.5946 no .
H54 H49 3.5172 no 2_576
H55 C21 3.1731 no .
H55 C22 3.2880 no .
H55 C24 3.1393 no 2_676
H55 H19 2.5949 no .
H55 H20 2.8280 no .
H55 H21 2.5422 no 2_676
H56 O1 2.5640 no 1_545
H56 N1 3.3919 no 1_545
H56 C5 3.3615 no 1_545
H56 C7 3.5292 no 1_545
H56 C12 3.2661 no 1_545
H56 C67 3.5800 no 1_645
H56 H6 2.5062 no 1_545
H56 H14 3.0275 no 1_545
H56 H17 3.3380 no 2_576
H56 H75 2.8418 no 1_645
H56 H76 3.3798 no 1_645
H57 C11 3.1696 no 1_545
H57 C12 3.2859 no 1_545
H57 H13 3.0745 no 1_545
H57 H14 3.2484 no 1_545
H57 H17 3.2170 no 2_576
H57 H76 3.4060 no 1_645
H58 O4 3.0653 no 2_676
H58 C11 3.3721 no 1_645
H58 C25 3.3882 no 2_676
H58 H13 3.1224 no 1_645
H58 H22 2.4655 no 2_676
H58 H24 2.9622 no 1_645
H58 H67 3.1590 no 1_645
H58 H68 2.9558 no 1_645
H59 O4 3.4366 no 2_676
H59 C3 3.4950 no 1_645
H59 C6 3.2260 no 1_645
H59 H3 2.5923 no 1_645
H59 H8 3.2786 no 1_645
H59 H10 2.4372 no 1_645
H59 H14 3.5107 no 1_645
H59 H60 3.5277 no 2_666
H59 H62 3.0560 no 1_645
H59 H67 3.3372 no 1_645
H60 O4 2.7879 no 1_545
H60 N2 3.3809 no 2_666
H60 C14 3.5606 no 1_545
H60 C15 2.9867 no 1_545
H60 C19 3.4995 no 1_545
H60 H8 3.5544 no 2_576
H60 H10 3.3493 no 2_576
H60 H16 2.6572 no 1_545
H60 H59 3.5277 no 2_666
H61 O1 2.9961 no 1_545
H61 C6 3.1183 no 2_576
H61 C14 3.4510 no 1_545
H61 H8 2.4628 no 2_576
H61 H9 3.1160 no 2_576
H61 H10 3.3297 no 2_576
H61 H15 3.1534 no 1_545
H61 H18 3.5141 no 2_576
H61 H64 3.5706 no 1_645
H62 C56 3.0350 no 1_465
H62 C57 3.0064 no 1_465
H62 C60 3.1685 no 1_465
H62 H3 2.9225 no .
H62 H59 3.0560 no 1_465
H63 N2 2.8485 no 2_576
H63 C26 3.4707 no 2_576
H63 C31 3.4003 no 1_545
H63 C32 3.3774 no 1_545
H63 H32 2.6763 no 1_545
H63 H34 2.8793 no 1_545
H63 H36 2.9409 no 1_545
H64 C54 3.1298 no 1_465
H64 C55 3.2089 no 1_465
H64 C56 3.3112 no 1_465
H64 C57 3.3253 no 1_465
H64 C58 3.2288 no 1_465
H64 C59 3.1249 no 1_465
H64 H36 3.3222 no 1_545
H64 H61 3.5706 no 1_465
H65 C32 3.3352 no 1_545
H65 C33 3.1137 no 1_545
H65 C34 3.1112 no 1_545
H65 H34 2.6824 no 1_545
H65 H36 2.6649 no 1_545
H65 H37 3.4982 no 1_545
H65 H38 2.4255 no 1_545
H65 H44 3.2265 no 2_475
H66 C9 3.2957 no .
H66 C39 3.5728 no 2_475
H66 H12 3.0856 no .
H66 H44 3.0472 no 2_475
H66 H46 3.4557 no 2_475
H67 C8 3.2886 no .
H67 C9 2.9836 no .
H67 C10 3.1540 no .
H67 C11 3.5751 no .
H67 C55 3.2474 no 1_465
H67 C56 3.3483 no 1_465
H67 H12 3.2171 no .
H67 H58 3.1590 no 1_465
H67 H59 3.3372 no 1_465
H68 O8 2.9174 no 1_465
H68 C53 3.0395 no 1_465
H68 C54 3.0733 no 1_465
H68 C55 3.0883 no 1_465
H68 H24 2.9379 no .
H68 H58 2.9558 no 1_465
H69 O2 2.5984 no .
H69 C9 3.2441 no .
H69 C9 3.4498 no 2_485
H69 C10 3.0103 no .
H69 C27 3.0116 no .
H69 C28 3.5199 no .
H69 H12 3.0857 no .
H69 H12 2.7922 no 2_485
H69 H24 2.6527 no .
H69 H25 3.0061 no .
H70 C34 3.5785 no 1_545
H70 H6 3.5294 no 1_455
H70 H37 3.5047 no 1_545
H70 H38 2.8141 no 1_545
H70 H78 2.7050 no 2_385
H71 C9 3.5813 no 2_485
H71 C39 3.2958 no 2_475
H71 H12 3.5105 no 2_485
H71 H38 3.3079 no 1_545
H71 H44 3.2284 no 2_475
H71 H45 2.7057 no 2_475
H71 H46 3.4624 no 2_475
H71 H78 2.9932 no 2_385
H72 C8 2.9591 no 2_485
H72 C9 3.1562 no 2_485
H72 C28 3.5659 no .
H72 H5 2.9738 no 2_485
H72 H11 2.6990 no 2_485
H72 H12 3.0443 no 2_485
H72 H25 2.6430 no .
H73 C66 3.2504 no 2_385
H73 C67 3.1581 no 2_385
H73 C68 3.2326 no 2_385
H73 H5 3.1758 no 2_485
H73 H6 3.3454 no 2_485
H73 H73 2.5710 no 2_385
H73 H75 2.7322 no 2_385
H73 H78 2.5508 no 2_385
H74 O7 3.5505 no 1_465
H74 O8 2.6332 no 1_465
H74 C50 3.5272 no 1_465
H74 C53 3.1148 no 1_465
H74 H24 3.2155 no .
H74 H25 3.1636 no .
H74 H27 2.8700 no .
H75 C50 3.5947 no 1_465
H75 C51 3.2032 no 1_465
H75 H6 2.8155 no 1_455
H75 H56 2.8418 no 1_465
H75 H73 2.7322 no 2_385
H76 C50 3.5771 no 1_465
H76 C51 3.1579 no 1_465
H76 C52 3.1720 no 1_465
H76 H27 3.2481 no .
H76 H31 3.1803 no .
H76 H38 3.4970 no 2_395
H76 H39 3.4293 no 2_395
H76 H40 3.0372 no 1_465
H76 H45 3.4755 no 1_465
H76 H56 3.3798 no 1_465
H76 H57 3.4060 no 1_465
H77 C29 3.3035 no .
H77 C30 3.2390 no .
H77 C34 3.2765 no 2_395
H77 H5 3.0532 no 2_485
H77 H25 3.0539 no .
H77 H27 2.7845 no .
H77 H29 2.6581 no .
H77 H31 3.0296 no .
H77 H37 2.8875 no 2_395
H77 H38 3.3238 no 2_395
H77 H39 3.0849 no 2_395
H78 C34 3.2356 no 2_395
H78 C65 3.1212 no 2_385
H78 C66 3.2244 no 2_385
H78 H5 3.2858 no 2_485
H78 H37 3.0159 no 2_395
H78 H38 2.8360 no 2_395
H78 H39 3.3350 no 2_395
H78 H45 3.5925 no 1_465
H78 H70 2.7050 no 2_385
H78 H71 2.9932 no 2_385
H78 H73 2.5508 no 2_385

loop_
_geom_torsion_atom_site_label_1
_geom_torsion_atom_site_label_2
_geom_torsion_atom_site_label_3
_geom_torsion_atom_site_label_4
_geom_torsion
_geom_torsion_publ_flag
C10 O2 C27 C28 177.17(13) no
C27 O2 C10 C9 163.34(14) no
C27 O2 C10 C11 -17.8(3) no
C16 O3 C19 O4 2.8(3) no
C16 O3 C19 C20 -176.94(13) no
C19 O3 C16 C15 84.01(17) no
C19 O3 C16 C17 -100.06(17) no
C44 O6 C61 C62 172.46(12) no
C61 O6 C44 C43 -167.75(13) no
C61 O6 C44 C45 12.7(2) no
C50 O7 C53 O8 -0.8(2) no
C50 O7 C53 C54 178.76(10) no
C53 O7 C50 C49 -60.5(2) no
C53 O7 C50 C51 125.31(16) no
O1 N1 C1 C2 158.76(14) no
O1 N1 C1 C5 39.0(2) no
O1 N1 C1 C7 -81.8(2) no
O1 N1 C4 C3 177.19(13) no
O1 N1 C4 C6 57.82(19) no
O1 N1 C4 C13 -64.86(18) no
C1 N1 C4 C3 -6.72(17) no
C1 N1 C4 C6 -126.09(13) no
C1 N1 C4 C13 111.23(14) no
C4 N1 C1 C2 -17.26(18) no
C4 N1 C1 C5 -136.96(14) no
C4 N1 C1 C7 102.20(16) no
O5 N3 C35 C36 -169.89(12) no
O5 N3 C35 C39 -51.18(19) no
O5 N3 C35 C41 71.25(17) no
O5 N3 C38 C37 -166.71(12) no
O5 N3 C38 C40 -46.93(19) no
O5 N3 C38 C47 73.75(18) no
C35 N3 C38 C37 13.47(16) no
C35 N3 C38 C40 133.24(13) no
C35 N3 C38 C47 -106.07(15) no
C38 N3 C35 C36 9.93(16) no
C38 N3 C35 C39 128.65(13) no
C38 N3 C35 C41 -108.93(14) no
N1 C1 C2 C3 33.92(16) no
N1 C1 C7 C8 -175.92(15) no
N1 C1 C7 C12 6.0(3) no
C5 C1 C2 C3 150.40(13) no
C2 C1 C7 C8 -64.3(2) no
C2 C1 C7 C12 117.54(18) no
C7 C1 C2 C3 -83.85(16) no
C5 C1 C7 C8 63.51(19) no
C5 C1 C7 C12 -114.61(18) no
C1 C2 C3 C4 -40.30(17) no
C2 C3 C4 N1 28.49(17) no
C2 C3 C4 C6 144.59(14) no
C2 C3 C4 C13 -87.39(17) no
N1 C4 C13 C14 -22.85(17) no
N1 C4 C13 C18 158.37(11) no
C3 C4 C13 C14 87.65(19) no
C3 C4 C13 C18 -91.13(17) no
C6 C4 C13 C14 -143.64(15) no
C6 C4 C13 C18 37.6(2) no
C1 C7 C8 C9 -176.82(16) no
C1 C7 C12 C11 177.72(17) no
C8 C7 C12 C11 -0.4(3) no
C12 C7 C8 C9 1.4(3) no
C7 C8 C9 C10 -0.7(3) no
C8 C9 C10 O2 177.89(17) no
C8 C9 C10 C11 -1.0(3) no
O2 C10 C11 C12 -176.79(16) no
C9 C10 C11 C12 2.0(3) no
C10 C11 C12 C7 -1.3(3) no
C4 C13 C14 C15 -177.32(13) no
C4 C13 C18 C17 178.65(12) no
C14 C13 C18 C17 -0.2(2) no
C18 C13 C14 C15 1.5(2) no
C13 C14 C15 C16 -1.7(2) no
C14 C15 C16 O3 176.49(13) no
C14 C15 C16 C17 0.7(2) no
O3 C16 C17 C18 -175.24(11) no
C15 C16 C17 C18 0.6(2) no
C16 C17 C18 C13 -0.8(2) no
O3 C19 C20 C21 1.4(2) no
O3 C19 C20 C25 -179.63(14) no
O4 C19 C20 C21 -178.40(17) no
O4 C19 C20 C25 0.6(3) no
C19 C20 C21 C22 178.93(15) no
C19 C20 C25 C24 -179.21(15) no
C21 C20 C25 C24 -0.2(3) no
C25 C20 C21 C22 -0.0(3) no
C20 C21 C22 C23 -0.2(3) no
C21 C22 C23 C24 0.6(3) no
C21 C22 C23 C26 -178.47(16) no
C22 C23 C24 C25 -0.9(3) no
C26 C23 C24 C25 178.23(16) no
C23 C24 C25 C20 0.6(3) no
O2 C27 C28 C29 176.19(13) no
C27 C28 C29 C30 169.74(13) no
C28 C29 C30 C31 170.54(13) no
C29 C30 C31 C32 174.95(12) no
C30 C31 C32 C33 174.10(12) no
C31 C32 C33 C34 -175.30(12) no
N3 C35 C36 C37 -29.57(16) no
N3 C35 C41 C42 176.40(12) no
N3 C35 C41 C46 -3.8(2) no
C39 C35 C36 C37 -146.47(14) no
C36 C35 C41 C42 65.32(17) no
C36 C35 C41 C46 -114.84(17) no
C41 C35 C36 C37 87.42(16) no
C39 C35 C41 C42 -61.7(2) no
C39 C35 C41 C46 118.17(16) no
C35 C36 C37 C38 39.41(17) no
C36 C37 C38 N3 -31.39(16) no
C36 C37 C38 C40 -148.34(13) no
C36 C37 C38 C47 85.92(15) no
N3 C38 C47 C48 180.00(14) no
N3 C38 C47 C52 -4.1(2) no
C37 C38 C47 C48 68.32(18) no
C37 C38 C47 C52 -115.82(17) no
C40 C38 C47 C48 -59.4(2) no
C40 C38 C47 C52 116.46(16) no
C35 C41 C42 C43 179.08(13) no
C35 C41 C46 C45 -179.32(13) no
C42 C41 C46 C45 0.5(2) no
C46 C41 C42 C43 -0.8(2) no
C41 C42 C43 C44 -0.0(3) no
C42 C43 C44 O6 -178.45(14) no
C42 C43 C44 C45 1.1(2) no
O6 C44 C45 C46 178.17(13) no
C43 C44 C45 C46 -1.3(2) no
C44 C45 C46 C41 0.5(2) no
C38 C47 C48 C49 174.41(16) no
C38 C47 C52 C51 -175.23(15) no
C48 C47 C52 C51 0.7(3) no
C52 C47 C48 C49 -1.6(3) no
C47 C48 C49 C50 1.3(3) no
C48 C49 C50 O7 -173.91(17) no
C48 C49 C50 C51 -0.0(3) no
O7 C50 C51 C52 173.25(15) no
C49 C50 C51 C52 -0.9(3) no
C50 C51 C52 C47 0.5(3) no
O7 C53 C54 C55 -170.83(11) no
O7 C53 C54 C59 6.67(18) no
O8 C53 C54 C55 8.7(2) no
O8 C53 C54 C59 -173.81(12) no
C53 C54 C55 C56 175.73(12) no
C53 C54 C59 C58 -175.66(12) no
C55 C54 C59 C58 1.8(2) no
C59 C54 C55 C56 -1.8(2) no
C54 C55 C56 C57 0.3(2) no
C55 C56 C57 C58 1.2(2) no
C55 C56 C57 C60 -177.42(13) no
C56 C57 C58 C59 -1.3(2) no
C60 C57 C58 C59 177.31(13) no
C57 C58 C59 C54 -0.2(2) no
O6 C61 C62 C63 -59.13(16) no
C61 C62 C63 C64 -168.45(12) no
C62 C63 C64 C65 -62.3(2) no
C63 C64 C65 C66 -172.03(16) no
C64 C65 C66 C67 -64.1(2) no
C65 C66 C67 C68 -178.76(14) no
